data_7012969
loop_
_publ_author_name
'Emslie, David J. H.'
'Piers, Warren E.'
'Parvez, Masood'

_publ_section_title
;
 Synthesis and thermal reactivity of organoscandium and yttrium
 complexes of sterically less bulky salicylaldiminato ligandsElectronic
 supplementary information (ESI) available: Further experimental
 details. See http://www.rsc.org/suppdata/dt/b3/b303097k/
;
_journal_issue 12
_journal_name_full 'Dalton Transactions'
_journal_page_first 2615
_journal_paper_doi 10.1039/b303097k
_journal_year 2003
_chemical_formula_sum 'C42 H55 N2 O3 Sc Si'
_chemical_formula_weight 708.93
_chemical_name_common '[(L1)Sc(THF){(tBuC6H3O)CHCH2SiMe3-NPh}]'
_chemical_name_systematic
;
?
;
_space_group_IT_number 14
_symmetry_cell_setting monoclinic
_symmetry_space_group_name_Hall '-P 2yab'
_symmetry_space_group_name_H-M 'P 1 21/a 1'
_atom_sites_solution_hydrogens geom
_atom_sites_solution_primary direct
_atom_sites_solution_secondary difmap
_audit_creation_method SHELXL-97
_cell_angle_alpha 90.00
_cell_angle_beta 93.5003(5)
_cell_angle_gamma 90.00
_cell_formula_units_Z 12
_cell_length_a 16.67660(10)
_cell_length_b 20.5525(2)
_cell_length_c 35.7789(4)
_cell_measurement_temperature 170(2)
_cell_volume 12240.2(2)
_computing_structure_refinement 'SHELXL-97 (Sheldrick, 1997)'
_computing_structure_solution 'SHELXS-97 (Sheldrick, 1990)'
_diffrn_ambient_temperature 170(2)
_diffrn_measured_fraction_theta_full 0.977
_diffrn_measured_fraction_theta_max 0.977
_diffrn_radiation_monochromator graphite
_diffrn_radiation_source 'fine-focus sealed tube'
_diffrn_radiation_type MoK\a
_diffrn_radiation_wavelength 0.71073
_diffrn_reflns_av_R_equivalents 0.0340
_diffrn_reflns_av_sigmaI/netI 0.0608
_diffrn_reflns_limit_h_max 19
_diffrn_reflns_limit_h_min -19
_diffrn_reflns_limit_k_max 22
_diffrn_reflns_limit_k_min -24
_diffrn_reflns_limit_l_max 42
_diffrn_reflns_limit_l_min -42
_diffrn_reflns_number 38126
_diffrn_reflns_theta_full 25.04
_diffrn_reflns_theta_max 25.04
_diffrn_reflns_theta_min 2.38
_exptl_absorpt_coefficient_mu 0.247
_exptl_absorpt_correction_T_max 0.9580
_exptl_absorpt_correction_T_min 0.9522
_exptl_absorpt_correction_type 'multi-scan method'
_exptl_crystal_density_diffrn 1.154
_exptl_crystal_density_method 'not measured'
_exptl_crystal_F_000 4560
_exptl_crystal_size_max 0.20
_exptl_crystal_size_mid 0.20
_exptl_crystal_size_min 0.17
_refine_diff_density_max 0.464
_refine_diff_density_min -0.419
_refine_diff_density_rms 0.047
_refine_ls_extinction_method none
_refine_ls_goodness_of_fit_ref 0.991
_refine_ls_hydrogen_treatment mixed
_refine_ls_matrix_type full
_refine_ls_number_parameters 1343
_refine_ls_number_reflns 21153
_refine_ls_number_restraints 0
_refine_ls_restrained_S_all 0.991
_refine_ls_R_factor_all 0.0765
_refine_ls_R_factor_gt 0.0459
_refine_ls_shift/su_max 0.001
_refine_ls_shift/su_mean 0.000
_refine_ls_structure_factor_coef Fsqd
_refine_ls_weighting_details 'calc w=1/[\s^2^(Fo^2^)+(0.0461P)^2^+7.5206P] where P=(Fo^2^+2Fc^2^)/3'
_refine_ls_weighting_scheme calc
_refine_ls_wR_factor_gt 0.1039
_refine_ls_wR_factor_ref 0.1192
_reflns_number_gt 15121
_reflns_number_total 21153
_reflns_threshold_expression >2sigma(I)
_cod_data_source_file b303097k.txt
_cod_data_source_block n7a
_cod_depositor_comments
;
The following automatic conversions were performed:
'_symmetry_cell_setting' value 'Monoclinic' changed to 'monoclinic'
according to '/home/saulius/struct/CIF-dictionaries/cif_core.dic'
dictionary named 'cif_core.dic' version 2.4.1 from 2010-06-29.

Automatic conversion script
Id: cif_fix_enum 1527 2010-12-29 10:47:43Z saulius 
;
_cod_original_sg_symbol_H-M P21/a
_cod_database_code 7012969

loop_
_symmetry_equiv_pos_as_xyz
'x, y, z'
'-x+1/2, y+1/2, -z'
'-x, -y, -z'
'x-1/2, -y-1/2, z'

loop_
_atom_site_label
_atom_site_type_symbol
_atom_site_fract_x
_atom_site_fract_y
_atom_site_fract_z
_atom_site_U_iso_or_equiv
_atom_site_adp_type
_atom_site_occupancy
_atom_site_symmetry_multiplicity
_atom_site_calc_flag
_atom_site_refinement_flags
_atom_site_disorder_assembly
_atom_site_disorder_group
Sc1 Sc 0.51877(3) 0.20418(2) 0.408893(12) 0.02694(11) Uani 1 1 d . . .
Sc2 Sc 0.68851(3) -0.28222(2) 0.269270(12) 0.02363(11) Uani 1 1 d . . .
Sc3 Sc 0.69118(3) -0.27131(2) -0.077162(12) 0.02724(11) Uani 1 1 d . . .
Si1 Si 0.55297(5) 0.36617(4) 0.50940(2) 0.03662(18) Uani 1 1 d . . .
Si2 Si 0.58102(5) -0.48753(4) 0.21493(3) 0.0520(2) Uani 1 1 d . . .
Si3 Si 0.80756(5) -0.49359(3) -0.09903(2) 0.03893(19) Uani 1 1 d . . .
O11 O 0.49241(10) 0.14305(7) 0.36812(4) 0.0313(4) Uani 1 1 d . . .
O12 O 0.49789(10) 0.29417(7) 0.39266(4) 0.0322(4) Uani 1 1 d . . .
O13 O 0.64708(10) 0.22290(8) 0.40136(5) 0.0365(4) Uani 1 1 d . . .
O21 O 0.71078(9) -0.19087(7) 0.28137(4) 0.0283(4) Uani 1 1 d . . .
O22 O 0.66332(9) -0.29185(8) 0.21507(4) 0.0281(4) Uani 1 1 d . . .
O23 O 0.80598(9) -0.32376(8) 0.25843(4) 0.0309(4) Uani 1 1 d . . .
O31 O 0.66663(10) -0.17786(8) -0.07925(4) 0.0332(4) Uani 1 1 d . . .
O32 O 0.71874(10) -0.30123(8) -0.12678(4) 0.0329(4) Uani 1 1 d . . .
O33 O 0.57649(10) -0.32066(8) -0.08917(5) 0.0392(4) Uani 1 1 d . A .
N11 N 0.56721(12) 0.11197(9) 0.43812(5) 0.0295(5) Uani 1 1 d . . .
N12 N 0.42996(12) 0.21606(9) 0.44668(5) 0.0283(5) Uani 1 1 d . . .
N21 N 0.72495(11) -0.29545(9) 0.33152(5) 0.0270(4) Uani 1 1 d . . .
N22 N 0.57167(11) -0.31174(9) 0.27774(5) 0.0256(4) Uani 1 1 d . . .
N31 N 0.63093(12) -0.26247(9) -0.02100(5) 0.0295(5) Uani 1 1 d . . .
N32 N 0.80730(12) -0.29795(9) -0.05787(5) 0.0302(5) Uani 1 1 d . . .
C110 C 0.55633(15) 0.05404(12) 0.42474(7) 0.0309(6) Uani 1 1 d . . .
H110 H 0.5683 0.0171 0.4406 0.037 Uiso 1 1 d R . .
C111 C 0.49894(14) 0.08051(11) 0.35925(6) 0.0269(5) Uani 1 1 d . . .
C112 C 0.52774(14) 0.03556(11) 0.38726(7) 0.0287(6) Uani 1 1 d . . .
C113 C 0.53292(15) -0.03070(12) 0.37817(7) 0.0333(6) Uani 1 1 d . . .
H113 H 0.5508 -0.0612 0.3972 0.040 Uiso 1 1 d R . .
C114 C 0.51168(16) -0.05226(12) 0.34278(7) 0.0368(6) Uani 1 1 d . . .
H114 H 0.5166 -0.0975 0.3367 0.044 Uiso 1 1 d R . .
C115 C 0.48430(15) -0.00774(12) 0.31553(7) 0.0336(6) Uani 1 1 d . . .
H115 H 0.4700 -0.0223 0.2905 0.040 Uiso 1 1 d R . .
C116 C 0.47710(14) 0.05838(11) 0.32251(6) 0.0284(5) Uani 1 1 d . . .
C117 C 0.44527(17) 0.10557(12) 0.29193(7) 0.0363(6) Uani 1 1 d . . .
C118 C 0.50808(19) 0.15857(14) 0.28535(8) 0.0519(8) Uani 1 1 d . . .
118A H 0.4870 0.1881 0.2664 0.062 Uiso 1 1 d R . .
118B H 0.5556 0.1381 0.2771 0.062 Uiso 1 1 d R . .
118C H 0.5212 0.1821 0.3081 0.062 Uiso 1 1 d R . .
C119 C 0.36697(18) 0.13674(14) 0.30330(8) 0.0499(8) Uani 1 1 d . . .
119A H 0.3479 0.1664 0.2840 0.060 Uiso 1 1 d R . .
119B H 0.3765 0.1599 0.3264 0.060 Uiso 1 1 d R . .
119C H 0.3274 0.1035 0.3063 0.060 Uiso 1 1 d R . .
C120 C 0.4270(2) 0.07063(15) 0.25432(7) 0.0593(9) Uani 1 1 d . . .
120A H 0.4069 0.1011 0.2357 0.071 Uiso 1 1 d R . .
120B H 0.3878 0.0372 0.2574 0.071 Uiso 1 1 d R . .
120C H 0.4757 0.0514 0.2465 0.071 Uiso 1 1 d R . .
C121 C 0.59797(15) 0.11754(11) 0.47653(6) 0.0301(6) Uani 1 1 d . . .
C122 C 0.55731(16) 0.09056(12) 0.50541(7) 0.0344(6) Uani 1 1 d . . .
H122 H 0.5085 0.0669 0.4995 0.041 Uiso 1 1 d R . .
C123 C 0.58725(17) 0.09920(13) 0.54214(7) 0.0424(7) Uani 1 1 d . . .
H123 H 0.5594 0.0813 0.5625 0.051 Uiso 1 1 d R . .
C124 C 0.65685(18) 0.13408(14) 0.55014(8) 0.0459(7) Uani 1 1 d . . .
H124 H 0.6772 0.1388 0.5757 0.055 Uiso 1 1 d R . .
C125 C 0.69723(17) 0.16040(14) 0.52127(8) 0.0467(7) Uani 1 1 d . . .
H125 H 0.7453 0.1852 0.5268 0.056 Uiso 1 1 d R . .
C126 C 0.66769(16) 0.15280(13) 0.48459(7) 0.0393(6) Uani 1 1 d . . .
H126 H 0.6962 0.1707 0.4645 0.047 Uiso 1 1 d R . .
C130 C 0.43890(15) 0.28048(11) 0.46514(6) 0.0294(6) Uani 1 1 d . . .
H130 H 0.4032 0.2804 0.4852 0.035 Uiso 1 1 d R . .
C131 C 0.44991(15) 0.34226(11) 0.40389(7) 0.0295(6) Uani 1 1 d . . .
C132 C 0.41599(14) 0.33616(11) 0.43869(7) 0.0288(5) Uani 1 1 d . . .
C133 C 0.36501(15) 0.38440(12) 0.45044(7) 0.0354(6) Uani 1 1 d . . .
H133 H 0.3411 0.3794 0.4740 0.043 Uiso 1 1 d R . .
C134 C 0.34894(17) 0.43876(13) 0.42867(8) 0.0454(7) Uani 1 1 d . . .
H134 H 0.3134 0.4719 0.4369 0.054 Uiso 1 1 d R . .
C135 C 0.38379(17) 0.44517(13) 0.39495(8) 0.0446(7) Uani 1 1 d . . .
H135 H 0.3743 0.4833 0.3798 0.053 Uiso 1 1 d R . .
C136 C 0.43459(16) 0.39782(12) 0.38124(7) 0.0355(6) Uani 1 1 d . . .
C137 C 0.47239(17) 0.40552(12) 0.34341(7) 0.0414(7) Uani 1 1 d . . .
C138 C 0.4571(2) 0.47393(14) 0.32685(9) 0.0641(9) Uani 1 1 d . . .
138A H 0.4805 0.4782 0.3031 0.077 Uiso 1 1 d R . .
138B H 0.4798 0.5060 0.3439 0.077 Uiso 1 1 d R . .
138C H 0.4000 0.4803 0.3236 0.077 Uiso 1 1 d R . .
C139 C 0.4366(2) 0.35533(15) 0.31540(8) 0.0574(9) Uani 1 1 d . . .
139A H 0.4596 0.3596 0.2916 0.069 Uiso 1 1 d R . .
139B H 0.3797 0.3627 0.3124 0.069 Uiso 1 1 d R . .
139C H 0.4465 0.3123 0.3250 0.069 Uiso 1 1 d R . .
C140 C 0.56372(19) 0.39706(15) 0.34761(9) 0.0566(8) Uani 1 1 d . . .
140A H 0.5860 0.4018 0.3236 0.068 Uiso 1 1 d R . .
140B H 0.5760 0.3545 0.3574 0.068 Uiso 1 1 d R . .
140C H 0.5863 0.4294 0.3645 0.068 Uiso 1 1 d R . .
C141 C 0.39429(14) 0.16668(11) 0.46637(7) 0.0286(5) Uani 1 1 d . . .
C142 C 0.36818(15) 0.11048(11) 0.44675(7) 0.0337(6) Uani 1 1 d . . .
H142 H 0.3730 0.1081 0.4202 0.040 Uiso 1 1 d R . .
C143 C 0.33521(16) 0.05788(13) 0.46457(8) 0.0429(7) Uani 1 1 d . . .
H143 H 0.3190 0.0204 0.4499 0.052 Uiso 1 1 d R . .
C144 C 0.32642(17) 0.05907(14) 0.50268(9) 0.0473(8) Uani 1 1 d . . .
H144 H 0.3034 0.0227 0.5150 0.057 Uiso 1 1 d R . .
C145 C 0.35114(17) 0.11354(14) 0.52249(8) 0.0448(7) Uani 1 1 d . . .
H145 H 0.3458 0.1151 0.5490 0.054 Uiso 1 1 d R . .
C146 C 0.38411(15) 0.16723(12) 0.50532(7) 0.0359(6) Uani 1 1 d . . .
H146 H 0.3999 0.2053 0.5195 0.043 Uiso 1 1 d R . .
C147 C 0.52497(15) 0.28932(12) 0.48325(7) 0.0323(6) Uani 1 1 d . . .
H14A H 0.5627 0.2845 0.4631 0.039 Uiso 1 1 calc R . .
H14B H 0.5353 0.2526 0.5008 0.039 Uiso 1 1 calc R . .
C148 C 0.64991(17) 0.34800(15) 0.53578(8) 0.0526(8) Uani 1 1 d . . .
148A H 0.6675 0.3857 0.5499 0.063 Uiso 1 1 d R . .
148B H 0.6898 0.3364 0.5187 0.063 Uiso 1 1 d R . .
148C H 0.6423 0.3124 0.5526 0.063 Uiso 1 1 d R . .
C149 C 0.47629(18) 0.38594(15) 0.54348(8) 0.0509(8) Uani 1 1 d . . .
149A H 0.4918 0.4253 0.5564 0.061 Uiso 1 1 d R . .
149B H 0.4726 0.3512 0.5613 0.061 Uiso 1 1 d R . .
149C H 0.4250 0.3921 0.5302 0.061 Uiso 1 1 d R . .
C150 C 0.56976(19) 0.43494(13) 0.47693(8) 0.0503(8) Uani 1 1 d . . .
150A H 0.5838 0.4734 0.4911 0.060 Uiso 1 1 d R . .
150B H 0.5213 0.4427 0.4617 0.060 Uiso 1 1 d R . .
150C H 0.6125 0.4242 0.4612 0.060 Uiso 1 1 d R . .
C151 C 0.69422(18) 0.18162(14) 0.37809(8) 0.0508(8) Uani 1 1 d . . .
151A H 0.7307 0.1564 0.3940 0.061 Uiso 1 1 d R . .
151B H 0.6585 0.1530 0.3639 0.061 Uiso 1 1 d R . .
C152 C 0.7378(2) 0.22809(19) 0.35518(10) 0.0811(12) Uani 1 1 d . . .
152A H 0.7874 0.2103 0.3476 0.097 Uiso 1 1 d R . .
152B H 0.7035 0.2383 0.3334 0.097 Uiso 1 1 d R . .
C153 C 0.75073(19) 0.28724(17) 0.37810(9) 0.0597(9) Uani 1 1 d . . .
153A H 0.8054 0.2873 0.3881 0.072 Uiso 1 1 d R . .
153B H 0.7408 0.3258 0.3634 0.072 Uiso 1 1 d R . .
C154 C 0.69334(17) 0.28228(14) 0.40896(8) 0.0445(7) Uani 1 1 d . . .
154A H 0.6568 0.3184 0.4086 0.053 Uiso 1 1 d R . .
154B H 0.7211 0.2791 0.4332 0.053 Uiso 1 1 d R . .
C210 C 0.72689(14) -0.24786(12) 0.35502(7) 0.0294(6) Uani 1 1 d . . .
H210 H 0.7314 -0.2566 0.3814 0.035 Uiso 1 1 d R . .
C211 C 0.71784(13) -0.15161(11) 0.31094(6) 0.0262(5) Uani 1 1 d . . .
C212 C 0.72400(14) -0.17867(11) 0.34737(6) 0.0273(5) Uani 1 1 d . . .
C213 C 0.72848(14) -0.13755(12) 0.37856(7) 0.0322(6) Uani 1 1 d . . .
H213 H 0.7312 -0.1558 0.4033 0.039 Uiso 1 1 d R . .
C214 C 0.72853(15) -0.07156(12) 0.37438(7) 0.0353(6) Uani 1 1 d . . .
H214 H 0.7319 -0.0439 0.3960 0.042 Uiso 1 1 d R . .
C215 C 0.72425(15) -0.04515(12) 0.33848(7) 0.0352(6) Uani 1 1 d . . .
H215 H 0.7252 0.0012 0.3354 0.042 Uiso 1 1 d R . .
C216 C 0.71860(14) -0.08268(11) 0.30614(7) 0.0286(5) Uani 1 1 d . . .
C217 C 0.71443(15) -0.05248(11) 0.26690(7) 0.0322(6) Uani 1 1 d . . .
C218 C 0.78776(16) -0.07455(13) 0.24624(7) 0.0397(7) Uani 1 1 d . . .
218A H 0.7866 -0.0562 0.2215 0.048 Uiso 1 1 d R . .
218B H 0.7876 -0.1212 0.2445 0.048 Uiso 1 1 d R . .
218C H 0.8355 -0.0604 0.2603 0.048 Uiso 1 1 d R . .
C219 C 0.63630(16) -0.07252(13) 0.24467(7) 0.0385(6) Uani 1 1 d . . .
219A H 0.6345 -0.0529 0.2203 0.046 Uiso 1 1 d R . .
219B H 0.5910 -0.0581 0.2578 0.046 Uiso 1 1 d R . .
219C H 0.6347 -0.1190 0.2422 0.046 Uiso 1 1 d R . .
C220 C 0.71513(19) 0.02196(12) 0.26832(8) 0.0491(7) Uani 1 1 d . . .
220A H 0.7121 0.0395 0.2434 0.059 Uiso 1 1 d R . .
220B H 0.7639 0.0362 0.2814 0.059 Uiso 1 1 d R . .
220C H 0.6699 0.0368 0.2814 0.059 Uiso 1 1 d R . .
C221 C 0.72664(15) -0.35989(11) 0.34756(6) 0.0290(5) Uani 1 1 d . . .
C222 C 0.66708(15) -0.37994(12) 0.37052(7) 0.0345(6) Uani 1 1 d . . .
H222 H 0.6250 -0.3502 0.3760 0.041 Uiso 1 1 d R . .
C223 C 0.66948(16) -0.44234(12) 0.38521(7) 0.0396(7) Uani 1 1 d . . .
H223 H 0.6280 -0.4561 0.4009 0.048 Uiso 1 1 d R . .
C224 C 0.73061(17) -0.48455(13) 0.37743(8) 0.0419(7) Uani 1 1 d . . .
H224 H 0.7322 -0.5274 0.3881 0.050 Uiso 1 1 d R . .
C225 C 0.78976(18) -0.46440(13) 0.35493(8) 0.0449(7) Uani 1 1 d . . .
H225 H 0.8324 -0.4935 0.3492 0.054 Uiso 1 1 d R . .
C226 C 0.78766(16) -0.40242(12) 0.33972(7) 0.0397(7) Uani 1 1 d . . .
H226 H 0.8286 -0.3885 0.3237 0.048 Uiso 1 1 d R . .
C230 C 0.54245(14) -0.36143(11) 0.25017(6) 0.0276(5) Uani 1 1 d . . .
H230 H 0.4917 -0.3764 0.2582 0.033 Uiso 1 1 d R . .
C231 C 0.59374(14) -0.29991(11) 0.19451(6) 0.0283(5) Uani 1 1 d . . .
C232 C 0.53010(14) -0.33232(12) 0.21118(6) 0.0299(6) Uani 1 1 d . . .
C233 C 0.45713(16) -0.33893(14) 0.19116(8) 0.0451(7) Uani 1 1 d . . .
H233 H 0.4131 -0.3595 0.2026 0.054 Uiso 1 1 d R . .
C234 C 0.44686(18) -0.31634(18) 0.15466(8) 0.0631(9) Uani 1 1 d . . .
H234 H 0.3950 -0.3199 0.1416 0.076 Uiso 1 1 d R . .
C235 C 0.51005(19) -0.28755(17) 0.13816(8) 0.0576(9) Uani 1 1 d . . .
H235 H 0.5033 -0.2742 0.1124 0.069 Uiso 1 1 d R . .
C236 C 0.58474(16) -0.27816(13) 0.15710(7) 0.0363(6) Uani 1 1 d . . .
C237 C 0.65442(18) -0.24677(14) 0.13767(7) 0.0430(7) Uani 1 1 d . . .
C238 C 0.6308(2) -0.22846(17) 0.09678(8) 0.0632(9) Uani 1 1 d . . .
238A H 0.6759 -0.2090 0.0856 0.076 Uiso 1 1 d R . .
238B H 0.5871 -0.1980 0.0962 0.076 Uiso 1 1 d R . .
238C H 0.6144 -0.2668 0.0830 0.076 Uiso 1 1 d R . .
C239 C 0.6815(2) -0.18380(15) 0.15829(8) 0.0617(9) Uani 1 1 d . . .
239A H 0.7252 -0.1642 0.1461 0.074 Uiso 1 1 d R . .
239B H 0.6986 -0.1939 0.1837 0.074 Uiso 1 1 d R . .
239C H 0.6372 -0.1540 0.1580 0.074 Uiso 1 1 d R . .
C240 C 0.72489(18) -0.29370(16) 0.13717(8) 0.0554(8) Uani 1 1 d . . .
240A H 0.7683 -0.2737 0.1250 0.066 Uiso 1 1 d R . .
240B H 0.7077 -0.3321 0.1237 0.066 Uiso 1 1 d R . .
240C H 0.7427 -0.3053 0.1623 0.066 Uiso 1 1 d R . .
C241 C 0.52793(13) -0.30242(11) 0.30926(6) 0.0245(5) Uani 1 1 d . . .
C242 C 0.53892(14) -0.24435(11) 0.32956(6) 0.0273(5) Uani 1 1 d . . .
H242 H 0.5746 -0.2114 0.3212 0.033 Uiso 1 1 d R . .
C243 C 0.49986(16) -0.23262(12) 0.36191(7) 0.0357(6) Uani 1 1 d . . .
H243 H 0.5088 -0.1927 0.3755 0.043 Uiso 1 1 d R . .
C244 C 0.44640(17) -0.27776(13) 0.37488(8) 0.0439(7) Uani 1 1 d . . .
H244 H 0.4201 -0.2685 0.3974 0.053 Uiso 1 1 d R . .
C245 C 0.43394(16) -0.33492(13) 0.35507(7) 0.0406(7) Uani 1 1 d . . .
H245 H 0.3960 -0.3664 0.3631 0.049 Uiso 1 1 d R . .
C246 C 0.47345(15) -0.34777(12) 0.32307(7) 0.0315(6) Uani 1 1 d . . .
H246 H 0.4650 -0.3886 0.3104 0.038 Uiso 1 1 d R . .
C247 C 0.59833(16) -0.42162(11) 0.25120(7) 0.0375(6) Uani 1 1 d . . .
H24A H 0.5955 -0.4421 0.2761 0.045 Uiso 1 1 calc R . .
H24B H 0.6540 -0.4057 0.2495 0.045 Uiso 1 1 calc R . .
C248 C 0.6064(2) -0.45812(16) 0.16774(9) 0.0684(10) Uani 1 1 d . . .
248A H 0.5963 -0.4922 0.1497 0.082 Uiso 1 1 d R . .
248B H 0.6620 -0.4458 0.1682 0.082 Uiso 1 1 d R . .
248C H 0.5735 -0.4212 0.1610 0.082 Uiso 1 1 d R . .
C249 C 0.4761(2) -0.51774(16) 0.21229(10) 0.0712(11) Uani 1 1 d . . .
249A H 0.4697 -0.5508 0.1934 0.085 Uiso 1 1 d R . .
249B H 0.4402 -0.4823 0.2061 0.085 Uiso 1 1 d R . .
249C H 0.4641 -0.5357 0.2361 0.085 Uiso 1 1 d R . .
C250 C 0.6503(3) -0.55546(16) 0.22984(13) 0.0918(13) Uani 1 1 d . . .
250A H 0.6441 -0.5909 0.2124 0.110 Uiso 1 1 d R . .
250B H 0.6379 -0.5701 0.2543 0.110 Uiso 1 1 d R . .
250C H 0.7048 -0.5401 0.2306 0.110 Uiso 1 1 d R . .
C251 C 0.87862(15) -0.28467(13) 0.26670(8) 0.0415(7) Uani 1 1 d . . .
251A H 0.8722 -0.2434 0.2543 0.050 Uiso 1 1 d R . .
251B H 0.8858 -0.2779 0.2932 0.050 Uiso 1 1 d R . .
C252 C 0.94546(16) -0.32334(13) 0.25098(8) 0.0426(7) Uani 1 1 d . . .
252A H 0.9876 -0.2945 0.2444 0.051 Uiso 1 1 d R . .
252B H 0.9659 -0.3532 0.2699 0.051 Uiso 1 1 d R . .
C253 C 0.90404(17) -0.35708(15) 0.21770(8) 0.0502(8) Uani 1 1 d . . .
253A H 0.9002 -0.3276 0.1969 0.060 Uiso 1 1 d R . .
253B H 0.9345 -0.3947 0.2113 0.060 Uiso 1 1 d R . .
C254 C 0.82347(16) -0.37522(13) 0.23190(8) 0.0409(7) Uani 1 1 d . . .
254A H 0.8242 -0.4166 0.2444 0.049 Uiso 1 1 d R . .
254B H 0.7820 -0.3752 0.2121 0.049 Uiso 1 1 d R . .
C310 C 0.60518(15) -0.20815(12) -0.00770(7) 0.0332(6) Uani 1 1 d . . .
H310 H 0.5765 -0.2082 0.0148 0.040 Uiso 1 1 d R . .
C311 C 0.64428(14) -0.12932(11) -0.05781(7) 0.0317(6) Uani 1 1 d . . .
C312 C 0.61410(15) -0.14337(12) -0.02242(7) 0.0322(6) Uani 1 1 d . . .
C313 C 0.58996(16) -0.09202(13) 0.00026(8) 0.0426(7) Uani 1 1 d . . .
H313 H 0.5670 -0.1019 0.0236 0.051 Uiso 1 1 d R . .
C314 C 0.59674(18) -0.02887(14) -0.01102(8) 0.0487(8) Uani 1 1 d . . .
H314 H 0.5838 0.0060 0.0054 0.058 Uiso 1 1 d R . .
C315 C 0.62659(16) -0.01534(13) -0.04551(8) 0.0436(7) Uani 1 1 d . . .
H315 H 0.6304 0.0288 -0.0540 0.052 Uiso 1 1 d R . .
C316 C 0.65007(15) -0.06338(12) -0.06995(8) 0.0366(6) Uani 1 1 d . . .
C317 C 0.68204(16) -0.04624(12) -0.10807(8) 0.0418(7) Uani 1 1 d . . .
C318 C 0.76821(18) -0.07212(14) -0.10968(10) 0.0584(9) Uani 1 1 d . . .
318A H 0.7893 -0.0614 -0.1333 0.070 Uiso 1 1 d R . .
318B H 0.7674 -0.1185 -0.1067 0.070 Uiso 1 1 d R . .
318C H 0.8016 -0.0531 -0.0898 0.070 Uiso 1 1 d R . .
C319 C 0.62829(18) -0.07595(14) -0.13979(8) 0.0473(7) Uani 1 1 d . . .
319A H 0.6489 -0.0647 -0.1634 0.057 Uiso 1 1 d R . .
319B H 0.5747 -0.0594 -0.1387 0.057 Uiso 1 1 d R . .
319C H 0.6276 -0.1224 -0.1372 0.057 Uiso 1 1 d R . .
C320 C 0.6844(2) 0.02751(14) -0.11481(10) 0.0611(9) Uani 1 1 d . . .
320A H 0.7051 0.0358 -0.1388 0.073 Uiso 1 1 d R . .
320B H 0.7178 0.0486 -0.0957 0.073 Uiso 1 1 d R . .
320C H 0.6307 0.0442 -0.1145 0.073 Uiso 1 1 d R . .
C321 C 0.60968(15) -0.32124(12) -0.00199(7) 0.0335(6) Uani 1 1 d . . .
C322 C 0.53184(18) -0.33274(15) 0.00726(9) 0.0537(8) Uani 1 1 d . . .
H322 H 0.4914 -0.3001 0.0023 0.064 Uiso 1 1 d R . .
C323 C 0.5133(2) -0.39097(18) 0.02431(12) 0.0822(12) Uani 1 1 d . . .
H323 H 0.4593 -0.4004 0.0305 0.099 Uiso 1 1 d R . .
C324 C 0.5712(2) -0.43777(18) 0.03143(11) 0.0810(12) Uani 1 1 d . . .
H324 H 0.5581 -0.4776 0.0437 0.097 Uiso 1 1 d R . .
C325 C 0.6484(2) -0.42613(15) 0.02197(10) 0.0636(9) Uani 1 1 d . . .
H325 H 0.6890 -0.4588 0.0266 0.076 Uiso 1 1 d R . .
C326 C 0.66812(18) -0.36794(13) 0.00545(8) 0.0452(7) Uani 1 1 d . . .
H326 H 0.7226 -0.3603 -0.0007 0.054 Uiso 1 1 d R . .
C330 C 0.84097(15) -0.35487(11) -0.07729(6) 0.0300(6) Uani 1 1 d . . .
H330 H 0.8923 -0.3637 -0.0647 0.036 Uiso 1 1 d R . .
C331 C 0.78846(15) -0.31609(11) -0.14190(7) 0.0309(6) Uani 1 1 d . . .
C332 C 0.85189(15) -0.34071(11) -0.11826(7) 0.0303(6) Uani 1 1 d . . .
C333 C 0.92494(16) -0.35531(13) -0.13307(7) 0.0397(6) Uani 1 1 d . . .
H333 H 0.9690 -0.3707 -0.1169 0.048 Uiso 1 1 d R . .
C334 C 0.93533(18) -0.34657(15) -0.17072(8) 0.0504(8) Uani 1 1 d . . .
H334 H 0.9856 -0.3571 -0.1809 0.060 Uiso 1 1 d R . .
C335 C 0.87188(18) -0.32357(14) -0.19389(8) 0.0471(7) Uani 1 1 d . . .
H335 H 0.8788 -0.3175 -0.2201 0.057 Uiso 1 1 d R . .
C336 C 0.79763(16) -0.30798(12) -0.18070(7) 0.0352(6) Uani 1 1 d . . .
C337 C 0.72796(18) -0.28459(13) -0.20724(7) 0.0419(7) Uani 1 1 d . . .
C338 C 0.7508(2) -0.28160(16) -0.24812(7) 0.0598(9) Uani 1 1 d . . .
338A H 0.7052 -0.2671 -0.2636 0.072 Uiso 1 1 d R . .
338B H 0.7665 -0.3242 -0.2560 0.072 Uiso 1 1 d R . .
338C H 0.7946 -0.2518 -0.2504 0.072 Uiso 1 1 d R . .
C339 C 0.7026(2) -0.21567(14) -0.19580(8) 0.0613(9) Uani 1 1 d . . .
339A H 0.6587 -0.2014 -0.2124 0.074 Uiso 1 1 d R . .
339B H 0.7474 -0.1868 -0.1977 0.074 Uiso 1 1 d R . .
339C H 0.6863 -0.2155 -0.1705 0.074 Uiso 1 1 d R . .
C340 C 0.65639(19) -0.33105(16) -0.20577(8) 0.0568(8) Uani 1 1 d . . .
340A H 0.6138 -0.3154 -0.2227 0.068 Uiso 1 1 d R . .
340B H 0.6385 -0.3322 -0.1808 0.068 Uiso 1 1 d R . .
340C H 0.6714 -0.3741 -0.2131 0.068 Uiso 1 1 d R . .
C341 C 0.83790(14) -0.28513(12) -0.02172(7) 0.0313(6) Uani 1 1 d . . .
C342 C 0.81740(16) -0.22504(14) -0.00563(8) 0.0433(7) Uani 1 1 d . . .
H342 H 0.7921 -0.1915 -0.0209 0.052 Uiso 1 1 d R . .
C343 C 0.83554(18) -0.21260(18) 0.03194(9) 0.0621(10) Uani 1 1 d . . .
H343 H 0.8183 -0.1728 0.0430 0.074 Uiso 1 1 d R . .
C344 C 0.87727(19) -0.2574(2) 0.05462(9) 0.0674(11) Uani 1 1 d . . .
H344 H 0.8892 -0.2493 0.0808 0.081 Uiso 1 1 d R . .
C345 C 0.90214(17) -0.31438(18) 0.03901(8) 0.0550(8) Uani 1 1 d . . .
H345 H 0.9328 -0.3452 0.0541 0.066 Uiso 1 1 d R . .
C346 C 0.88336(15) -0.32848(14) 0.00158(7) 0.0380(6) Uani 1 1 d . . .
H346 H 0.9022 -0.3685 -0.0086 0.046 Uiso 1 1 d R . .
C347 C 0.78952(16) -0.41661(12) -0.07257(7) 0.0349(6) Uani 1 1 d . . .
H34A H 0.7329 -0.4040 -0.0786 0.042 Uiso 1 1 calc R . .
H34B H 0.7939 -0.4279 -0.0456 0.042 Uiso 1 1 calc R . .
C348 C 0.74537(19) -0.55622(13) -0.07647(9) 0.0537(8) Uani 1 1 d . . .
348A H 0.7518 -0.5976 -0.0884 0.064 Uiso 1 1 d R . .
348B H 0.6898 -0.5437 -0.0787 0.064 Uiso 1 1 d R . .
348C H 0.7628 -0.5595 -0.0505 0.064 Uiso 1 1 d R . .
C349 C 0.91550(18) -0.51802(13) -0.09636(8) 0.0509(8) Uani 1 1 d . . .
349A H 0.9217 -0.5574 -0.1103 0.061 Uiso 1 1 d R . .
349B H 0.9332 -0.5251 -0.0706 0.061 Uiso 1 1 d R . .
349C H 0.9471 -0.4841 -0.1066 0.061 Uiso 1 1 d R . .
C350 C 0.7716(2) -0.48672(14) -0.14898(8) 0.0562(8) Uani 1 1 d . . .
350A H 0.7823 -0.5267 -0.1617 0.067 Uiso 1 1 d R . .
350B H 0.7988 -0.4516 -0.1605 0.067 Uiso 1 1 d R . .
350C H 0.7148 -0.4785 -0.1506 0.067 Uiso 1 1 d R . .
C351 C 0.5044(2) -0.28193(18) -0.09501(13) 0.0816(12) Uani 1 1 d . . .
351A H 0.4864 -0.2700 -0.0710 0.098 Uiso 1 1 d R A .
351B H 0.5169 -0.2433 -0.1086 0.098 Uiso 1 1 d R . .
C354 C 0.5594(2) -0.38607(16) -0.10159(13) 0.0820(12) Uani 1 1 d . . .
354A H 0.5937 -0.3972 -0.1212 0.098 Uiso 1 1 d R A .
354B H 0.5706 -0.4143 -0.0805 0.098 Uiso 1 1 d R . .
C352 C 0.4538(9) -0.3248(8) -0.1207(5) 0.093(5) Uani 0.60(3) 1 d P A 1
352A H 0.3991 -0.3263 -0.1114 0.111 Uiso 0.60(3) 1 calc PR A 1
352B H 0.4493 -0.3039 -0.1457 0.111 Uiso 0.60(3) 1 calc PR A 1
C353 C 0.4751(8) -0.3780(11) -0.1246(8) 0.183(11) Uani 0.60(3) 1 d P A 1
353A H 0.4810 -0.3872 -0.1515 0.219 Uiso 0.60(3) 1 calc PR A 1
353B H 0.4354 -0.4088 -0.1152 0.219 Uiso 0.60(3) 1 calc PR A 1
C52' C 0.4334(10) -0.3213(9) -0.1071(7) 0.092(7) Uani 0.40(3) 1 d P A 2
H52A H 0.4162 -0.3139 -0.1338 0.111 Uiso 0.40(3) 1 calc PR A 2
H52B H 0.3877 -0.3139 -0.0913 0.111 Uiso 0.40(3) 1 calc PR A 2
C53' C 0.4723(11) -0.3894(7) -0.1005(8) 0.103(8) Uani 0.40(3) 1 d P A 2
H53A H 0.4582 -0.4063 -0.0758 0.124 Uiso 0.40(3) 1 calc PR A 2
H53B H 0.4506 -0.4200 -0.1200 0.124 Uiso 0.40(3) 1 calc PR A 2

loop_
_atom_site_aniso_label
_atom_site_aniso_U_11
_atom_site_aniso_U_22
_atom_site_aniso_U_33
_atom_site_aniso_U_23
_atom_site_aniso_U_13
_atom_site_aniso_U_12
Sc1 0.0313(3) 0.0237(2) 0.0261(2) 0.00249(19) 0.0037(2) 0.0016(2)
Sc2 0.0221(2) 0.0261(2) 0.0227(2) -0.00102(19) 0.00152(18) -0.00196(19)
Sc3 0.0282(3) 0.0255(2) 0.0284(2) -0.0012(2) 0.0048(2) 0.0009(2)
Si1 0.0364(4) 0.0392(4) 0.0336(4) -0.0019(3) -0.0034(3) -0.0044(3)
Si2 0.0536(6) 0.0337(4) 0.0709(6) -0.0169(4) 0.0221(5) -0.0058(4)
Si3 0.0518(5) 0.0294(4) 0.0356(4) -0.0027(3) 0.0032(4) 0.0021(3)
O11 0.0421(11) 0.0243(9) 0.0276(9) 0.0013(7) 0.0021(8) 0.0053(8)
O12 0.0416(11) 0.0231(9) 0.0323(9) 0.0026(7) 0.0063(8) 0.0019(8)
O13 0.0340(11) 0.0377(10) 0.0388(10) 0.0012(8) 0.0102(8) -0.0004(8)
O21 0.0330(10) 0.0287(9) 0.0232(8) -0.0027(7) 0.0025(7) -0.0051(7)
O22 0.0235(9) 0.0361(9) 0.0244(8) 0.0000(7) 0.0003(7) -0.0047(7)
O23 0.0236(9) 0.0370(9) 0.0321(9) -0.0084(8) 0.0006(7) -0.0018(7)
O31 0.0357(10) 0.0274(9) 0.0376(10) -0.0010(8) 0.0109(8) 0.0037(8)
O32 0.0312(10) 0.0386(10) 0.0290(9) -0.0010(8) 0.0029(7) 0.0050(8)
O33 0.0303(11) 0.0410(10) 0.0464(11) -0.0090(9) 0.0031(8) -0.0041(8)
N11 0.0287(12) 0.0316(12) 0.0283(11) 0.0040(9) 0.0027(9) 0.0036(9)
N12 0.0325(12) 0.0241(10) 0.0284(11) -0.0001(9) 0.0040(9) -0.0010(9)
N21 0.0240(11) 0.0297(11) 0.0272(10) 0.0002(9) 0.0017(8) 0.0008(9)
N22 0.0250(11) 0.0274(10) 0.0246(10) -0.0014(8) 0.0033(8) -0.0018(9)
N31 0.0265(12) 0.0318(11) 0.0302(11) 0.0000(9) 0.0012(9) -0.0016(9)
N32 0.0307(12) 0.0309(11) 0.0291(11) -0.0051(9) 0.0021(9) 0.0017(9)
C110 0.0305(15) 0.0293(14) 0.0336(14) 0.0084(11) 0.0079(11) 0.0067(11)
C111 0.0240(14) 0.0256(13) 0.0319(13) 0.0024(11) 0.0082(10) 0.0020(10)
C112 0.0267(14) 0.0271(13) 0.0328(13) 0.0039(11) 0.0067(11) 0.0017(10)
C113 0.0356(16) 0.0284(13) 0.0365(15) 0.0080(11) 0.0067(12) 0.0048(11)
C114 0.0427(17) 0.0251(13) 0.0434(16) -0.0018(12) 0.0088(13) 0.0047(12)
C115 0.0358(16) 0.0332(14) 0.0323(14) -0.0023(11) 0.0071(11) 0.0020(12)
C116 0.0285(14) 0.0288(13) 0.0284(13) 0.0006(11) 0.0066(11) 0.0022(11)
C117 0.0486(17) 0.0341(14) 0.0265(13) 0.0005(11) 0.0033(12) 0.0089(12)
C118 0.072(2) 0.0445(17) 0.0407(16) 0.0128(14) 0.0162(15) 0.0053(15)
C119 0.054(2) 0.0529(18) 0.0420(16) 0.0054(14) -0.0029(14) 0.0193(15)
C120 0.094(3) 0.0511(19) 0.0322(16) -0.0018(14) -0.0056(16) 0.0221(18)
C121 0.0309(15) 0.0303(13) 0.0289(13) 0.0050(11) 0.0007(11) 0.0094(11)
C122 0.0356(16) 0.0319(14) 0.0357(14) 0.0037(12) 0.0007(12) 0.0052(12)
C123 0.0464(18) 0.0493(17) 0.0319(15) 0.0055(13) 0.0057(13) 0.0079(14)
C124 0.052(2) 0.0530(18) 0.0315(15) 0.0005(13) -0.0076(13) 0.0116(15)
C125 0.0374(17) 0.0571(19) 0.0442(17) 0.0023(14) -0.0086(13) 0.0006(14)
C126 0.0325(16) 0.0480(16) 0.0373(15) 0.0101(13) 0.0009(12) 0.0020(13)
C130 0.0305(14) 0.0298(13) 0.0281(13) -0.0015(11) 0.0041(11) 0.0023(11)
C131 0.0306(15) 0.0224(12) 0.0346(14) -0.0024(11) -0.0048(11) -0.0022(11)
C132 0.0258(14) 0.0256(13) 0.0341(14) -0.0027(11) -0.0059(11) 0.0001(10)
C133 0.0315(15) 0.0353(14) 0.0387(14) -0.0047(12) -0.0043(12) 0.0048(12)
C134 0.0461(18) 0.0379(16) 0.0507(18) -0.0051(14) -0.0078(14) 0.0146(13)
C135 0.0507(19) 0.0297(14) 0.0515(18) 0.0044(13) -0.0116(14) 0.0084(13)
C136 0.0409(16) 0.0258(13) 0.0382(15) 0.0034(11) -0.0091(12) -0.0050(12)
C137 0.0495(19) 0.0306(14) 0.0433(16) 0.0095(12) -0.0034(13) -0.0074(13)
C138 0.082(3) 0.0444(18) 0.065(2) 0.0252(16) -0.0042(18) 0.0015(17)
C139 0.079(2) 0.0547(19) 0.0379(16) 0.0085(15) 0.0017(16) -0.0138(17)
C140 0.061(2) 0.0537(19) 0.0562(19) 0.0171(16) 0.0109(16) -0.0113(16)
C141 0.0234(14) 0.0299(13) 0.0326(13) 0.0050(11) 0.0031(10) 0.0043(11)
C142 0.0322(15) 0.0305(14) 0.0382(14) 0.0053(12) 0.0012(11) 0.0033(11)
C143 0.0373(17) 0.0318(15) 0.0592(19) 0.0077(14) -0.0011(14) 0.0006(12)
C144 0.0362(17) 0.0387(16) 0.068(2) 0.0216(16) 0.0140(15) 0.0048(13)
C145 0.0403(17) 0.0525(18) 0.0433(16) 0.0177(15) 0.0168(13) 0.0167(14)
C146 0.0357(16) 0.0365(14) 0.0361(14) 0.0043(12) 0.0077(12) 0.0082(12)
C147 0.0299(15) 0.0356(14) 0.0315(13) 0.0031(11) 0.0016(11) 0.0030(11)
C148 0.0436(19) 0.066(2) 0.0467(17) 0.0056(15) -0.0083(14) -0.0123(15)
C149 0.056(2) 0.0571(19) 0.0393(16) -0.0074(14) -0.0002(14) 0.0050(16)
C150 0.054(2) 0.0411(16) 0.0553(18) 0.0010(14) -0.0025(15) -0.0075(14)
C151 0.0439(19) 0.0536(18) 0.0564(19) -0.0018(15) 0.0144(15) 0.0105(15)
C152 0.078(3) 0.101(3) 0.070(2) -0.011(2) 0.044(2) -0.021(2)
C153 0.044(2) 0.075(2) 0.061(2) 0.0051(18) 0.0145(16) -0.0145(17)
C154 0.0399(17) 0.0507(17) 0.0429(16) 0.0030(14) 0.0034(13) -0.0140(14)
C210 0.0245(14) 0.0396(14) 0.0240(12) 0.0003(11) -0.0005(10) 0.0006(11)
C211 0.0185(13) 0.0312(13) 0.0289(13) -0.0049(11) 0.0028(10) -0.0032(10)
C212 0.0204(13) 0.0339(13) 0.0275(13) -0.0031(11) 0.0007(10) -0.0014(10)
C213 0.0259(14) 0.0435(15) 0.0271(13) -0.0038(12) 0.0004(10) -0.0019(11)
C214 0.0350(16) 0.0387(15) 0.0321(14) -0.0131(12) 0.0007(11) -0.0046(12)
C215 0.0306(15) 0.0303(14) 0.0447(16) -0.0080(12) 0.0037(12) -0.0039(11)
C216 0.0203(13) 0.0300(13) 0.0354(14) -0.0015(11) 0.0017(10) -0.0025(10)
C217 0.0302(15) 0.0295(13) 0.0370(14) 0.0010(11) 0.0036(11) -0.0017(11)
C218 0.0360(16) 0.0457(16) 0.0383(15) 0.0125(13) 0.0088(12) -0.0034(13)
C219 0.0350(16) 0.0431(16) 0.0375(15) 0.0044(13) 0.0017(12) 0.0022(13)
C220 0.061(2) 0.0342(15) 0.0511(18) 0.0061(13) 0.0006(15) -0.0008(14)
C221 0.0303(14) 0.0320(13) 0.0242(12) 0.0011(11) -0.0026(10) 0.0006(11)
C222 0.0293(15) 0.0400(15) 0.0342(14) 0.0054(12) 0.0030(11) 0.0020(12)
C223 0.0390(17) 0.0395(15) 0.0405(15) 0.0080(13) 0.0029(12) -0.0049(13)
C224 0.0474(18) 0.0305(14) 0.0473(17) 0.0065(13) -0.0015(14) -0.0005(13)
C225 0.0462(18) 0.0359(15) 0.0531(18) 0.0036(14) 0.0056(14) 0.0115(13)
C226 0.0402(17) 0.0389(15) 0.0411(15) 0.0034(13) 0.0116(13) 0.0047(13)
C230 0.0231(13) 0.0296(13) 0.0305(13) -0.0038(11) 0.0046(10) -0.0039(10)
C231 0.0257(14) 0.0305(13) 0.0284(13) -0.0037(11) -0.0010(10) 0.0010(11)
C232 0.0258(14) 0.0348(14) 0.0291(13) -0.0056(11) 0.0011(11) -0.0007(11)
C233 0.0270(16) 0.0658(19) 0.0425(16) -0.0057(15) 0.0010(12) -0.0059(14)
C234 0.0317(18) 0.112(3) 0.0437(18) 0.0063(19) -0.0115(14) -0.0091(18)
C235 0.047(2) 0.091(2) 0.0342(16) 0.0128(16) -0.0079(14) -0.0045(17)
C236 0.0357(16) 0.0444(16) 0.0284(13) 0.0009(12) -0.0018(11) -0.0005(12)
C237 0.0500(19) 0.0496(17) 0.0293(14) 0.0063(13) 0.0009(13) -0.0076(14)
C238 0.074(2) 0.080(2) 0.0350(16) 0.0140(16) 0.0000(16) -0.0159(19)
C239 0.092(3) 0.0532(19) 0.0400(17) 0.0073(15) 0.0040(17) -0.0220(18)
C240 0.048(2) 0.075(2) 0.0452(17) 0.0066(16) 0.0173(15) -0.0078(17)
C241 0.0201(13) 0.0278(12) 0.0252(12) 0.0047(10) -0.0007(10) 0.0035(10)
C242 0.0250(14) 0.0266(12) 0.0301(13) 0.0023(11) 0.0009(10) 0.0027(10)
C243 0.0413(17) 0.0359(14) 0.0305(14) -0.0008(12) 0.0062(12) 0.0104(12)
C244 0.0489(19) 0.0479(17) 0.0369(15) 0.0053(14) 0.0200(13) 0.0085(14)
C245 0.0370(17) 0.0430(16) 0.0432(16) 0.0158(13) 0.0156(13) 0.0008(13)
C246 0.0315(15) 0.0298(13) 0.0335(14) 0.0045(11) 0.0031(11) 0.0000(11)
C247 0.0359(16) 0.0288(13) 0.0484(16) -0.0007(12) 0.0068(12) -0.0016(12)
C248 0.075(2) 0.060(2) 0.074(2) -0.0346(18) 0.0379(19) -0.0144(18)
C249 0.077(3) 0.056(2) 0.084(3) -0.0270(19) 0.032(2) -0.0280(18)
C250 0.100(3) 0.045(2) 0.133(4) -0.014(2) 0.028(3) 0.019(2)
C251 0.0293(16) 0.0408(15) 0.0548(17) -0.0071(14) 0.0046(13) -0.0075(12)
C252 0.0261(15) 0.0440(16) 0.0583(18) -0.0025(14) 0.0070(13) -0.0004(12)
C253 0.0378(18) 0.066(2) 0.0483(17) -0.0128(15) 0.0121(14) 0.0065(15)
C254 0.0339(16) 0.0434(16) 0.0451(16) -0.0155(13) -0.0003(12) 0.0031(13)
C310 0.0266(14) 0.0440(16) 0.0290(13) -0.0061(12) 0.0027(11) -0.0010(12)
C311 0.0231(14) 0.0301(13) 0.0418(15) -0.0040(12) 0.0010(11) 0.0030(11)
C312 0.0266(14) 0.0332(14) 0.0366(14) -0.0079(12) 0.0003(11) 0.0010(11)
C313 0.0389(17) 0.0457(17) 0.0433(16) -0.0148(14) 0.0028(13) 0.0002(13)
C314 0.0510(19) 0.0370(16) 0.0582(19) -0.0192(14) 0.0050(15) 0.0053(14)
C315 0.0399(17) 0.0293(14) 0.0611(19) -0.0064(14) -0.0013(14) 0.0006(12)
C316 0.0270(15) 0.0280(13) 0.0547(17) -0.0033(13) 0.0020(12) -0.0003(11)
C317 0.0321(16) 0.0316(14) 0.0630(19) 0.0081(13) 0.0124(14) 0.0002(12)
C318 0.0421(19) 0.0464(18) 0.089(2) 0.0143(17) 0.0203(17) -0.0016(14)
C319 0.0477(19) 0.0438(16) 0.0515(18) 0.0106(14) 0.0128(14) 0.0017(14)
C320 0.060(2) 0.0403(17) 0.085(2) 0.0122(17) 0.0170(18) -0.0022(15)
C321 0.0325(15) 0.0373(14) 0.0311(14) 0.0021(12) 0.0046(11) -0.0040(12)
C322 0.0371(18) 0.0530(19) 0.072(2) 0.0161(16) 0.0113(15) -0.0007(14)
C323 0.049(2) 0.073(2) 0.128(3) 0.045(2) 0.028(2) -0.0057(19)
C324 0.066(3) 0.063(2) 0.116(3) 0.046(2) 0.028(2) -0.001(2)
C325 0.057(2) 0.0518(19) 0.083(2) 0.0299(18) 0.0138(18) 0.0082(16)
C326 0.0403(18) 0.0456(17) 0.0510(17) 0.0110(14) 0.0122(14) 0.0024(14)
C330 0.0289(14) 0.0316(13) 0.0291(13) -0.0031(11) -0.0006(11) 0.0065(11)
C331 0.0340(15) 0.0277(13) 0.0317(13) -0.0046(11) 0.0079(11) 0.0013(11)
C332 0.0307(15) 0.0307(13) 0.0297(13) -0.0043(11) 0.0037(11) 0.0002(11)
C333 0.0323(16) 0.0478(16) 0.0393(15) -0.0050(13) 0.0045(12) 0.0052(13)
C334 0.0428(19) 0.069(2) 0.0416(17) -0.0052(15) 0.0172(14) 0.0084(15)
C335 0.055(2) 0.0546(18) 0.0334(15) -0.0007(14) 0.0146(14) 0.0007(15)
C336 0.0441(17) 0.0332(14) 0.0286(13) -0.0011(11) 0.0045(12) 0.0028(12)
C337 0.061(2) 0.0387(15) 0.0261(13) 0.0005(12) 0.0003(13) 0.0103(14)
C338 0.089(3) 0.061(2) 0.0297(15) 0.0045(14) 0.0015(15) 0.0169(18)
C339 0.096(3) 0.0500(18) 0.0377(16) 0.0037(14) 0.0010(17) 0.0249(18)
C340 0.056(2) 0.071(2) 0.0423(17) -0.0023(16) -0.0091(15) 0.0039(17)
C341 0.0236(14) 0.0403(15) 0.0304(13) -0.0080(12) 0.0039(11) -0.0059(11)
C342 0.0281(16) 0.0506(17) 0.0517(17) -0.0224(14) 0.0051(13) -0.0036(13)
C343 0.0314(18) 0.091(3) 0.065(2) -0.048(2) 0.0073(16) -0.0044(17)
C344 0.0336(19) 0.131(3) 0.0379(17) -0.032(2) 0.0015(14) -0.010(2)
C345 0.0350(18) 0.095(3) 0.0351(16) -0.0014(17) -0.0005(13) -0.0082(17)
C346 0.0307(15) 0.0519(17) 0.0311(14) -0.0028(13) -0.0003(11) -0.0037(13)
C347 0.0393(16) 0.0346(14) 0.0312(14) -0.0004(11) 0.0056(12) 0.0022(12)
C348 0.062(2) 0.0399(16) 0.0594(19) -0.0031(15) 0.0059(16) -0.0042(15)
C349 0.064(2) 0.0380(16) 0.0525(18) 0.0069(14) 0.0151(16) 0.0077(15)
C350 0.082(3) 0.0417(17) 0.0436(17) -0.0117(14) -0.0049(16) 0.0016(16)
C351 0.043(2) 0.071(2) 0.127(3) -0.012(2) -0.031(2) 0.0100(18)
C354 0.047(2) 0.055(2) 0.143(4) -0.040(2) 0.002(2) -0.0098(18)
C352 0.029(7) 0.122(10) 0.122(10) 0.016(8) -0.036(7) -0.007(6)
C353 0.037(5) 0.215(17) 0.29(2) -0.203(17) -0.047(10) 0.036(8)
C52' 0.025(7) 0.063(8) 0.190(19) -0.070(10) 0.012(8) -0.016(5)
C53' 0.057(8) 0.050(7) 0.20(2) -0.023(10) -0.056(11) -0.027(6)

loop_
_atom_type_symbol
_atom_type_description
_atom_type_scat_dispersion_real
_atom_type_scat_dispersion_imag
_atom_type_scat_source
C C 0.0033 0.0016 'International Tables Vol C Tables 4.2.6.8 and 6.1.1.4'
H H 0.0000 0.0000 'International Tables Vol C Tables 4.2.6.8 and 6.1.1.4'
N N 0.0061 0.0033 'International Tables Vol C Tables 4.2.6.8 and 6.1.1.4'
O O 0.0106 0.0060 'International Tables Vol C Tables 4.2.6.8 and 6.1.1.4'
Si Si 0.0817 0.0704 'International Tables Vol C Tables 4.2.6.8 and 6.1.1.4'
Sc Sc 0.2519 0.3716 'International Tables Vol C Tables 4.2.6.8 and 6.1.1.4'

loop_
_geom_angle_atom_site_label_1
_geom_angle_atom_site_label_2
_geom_angle_atom_site_label_3
_geom_angle
_geom_angle_site_symmetry_1
_geom_angle_site_symmetry_3
_geom_angle_publ_flag
O11 Sc1 O12 110.92(7) . . ?
O11 Sc1 N12 115.08(7) . . ?
O12 Sc1 N12 87.78(7) . . ?
O11 Sc1 O13 101.33(7) . . ?
O12 Sc1 O13 87.45(7) . . ?
N12 Sc1 O13 142.49(7) . . ?
O11 Sc1 N11 82.28(7) . . ?
O12 Sc1 N11 165.20(8) . . ?
N12 Sc1 N11 92.62(7) . . ?
O13 Sc1 N11 83.24(7) . . ?
O21 Sc2 O22 109.90(7) . . ?
O21 Sc2 N22 114.47(7) . . ?
O22 Sc2 N22 88.21(7) . . ?
O21 Sc2 O23 104.65(6) . . ?
O22 Sc2 O23 85.75(6) . . ?
N22 Sc2 O23 140.08(7) . . ?
O21 Sc2 N21 82.13(7) . . ?
O22 Sc2 N21 167.04(7) . . ?
N22 Sc2 N21 91.09(7) . . ?
O23 Sc2 N21 86.50(6) . . ?
O32 Sc3 O31 109.40(7) . . ?
O32 Sc3 N32 87.31(7) . . ?
O31 Sc3 N32 117.11(8) . . ?
O32 Sc3 O33 85.82(7) . . ?
O31 Sc3 O33 105.58(7) . . ?
N32 Sc3 O33 136.57(7) . . ?
O32 Sc3 N31 162.17(7) . . ?
O31 Sc3 N31 81.69(7) . . ?
N32 Sc3 N31 100.19(7) . . ?
O33 Sc3 N31 77.60(7) . . ?
C148 Si1 C150 108.07(14) . . ?
C148 Si1 C149 108.74(14) . . ?
C150 Si1 C149 112.20(14) . . ?
C148 Si1 C147 105.41(13) . . ?
C150 Si1 C147 111.69(12) . . ?
C149 Si1 C147 110.43(13) . . ?
C249 Si2 C248 109.16(17) . . ?
C249 Si2 C250 109.24(18) . . ?
C248 Si2 C250 109.24(17) . . ?
C249 Si2 C247 112.34(13) . . ?
C248 Si2 C247 110.87(13) . . ?
C250 Si2 C247 105.91(16) . . ?
C350 Si3 C349 108.92(14) . . ?
C350 Si3 C348 108.26(15) . . ?
C349 Si3 C348 110.61(14) . . ?
C350 Si3 C347 111.67(13) . . ?
C349 Si3 C347 112.63(13) . . ?
C348 Si3 C347 104.62(12) . . ?
C111 O11 Sc1 141.37(15) . . ?
C131 O12 Sc1 134.45(14) . . ?
C151 O13 C154 107.26(19) . . ?
C151 O13 Sc1 122.06(16) . . ?
C154 O13 Sc1 128.90(15) . . ?
C211 O21 Sc2 139.84(14) . . ?
C231 O22 Sc2 132.52(14) . . ?
C254 O23 C251 109.38(18) . . ?
C254 O23 Sc2 127.73(14) . . ?
C251 O23 Sc2 119.09(14) . . ?
C311 O31 Sc3 141.17(15) . . ?
C331 O32 Sc3 133.70(15) . . ?
C354 O33 C351 108.8(2) . . ?
C354 O33 Sc3 130.48(17) . . ?
C351 O33 Sc3 118.88(18) . . ?
C110 N11 C121 117.4(2) . . ?
C110 N11 Sc1 123.81(16) . . ?
C121 N11 Sc1 117.71(15) . . ?
C141 N12 C130 117.43(18) . . ?
C141 N12 Sc1 126.00(15) . . ?
C130 N12 Sc1 109.75(14) . . ?
C210 N21 C221 115.97(19) . . ?
C210 N21 Sc2 122.64(16) . . ?
C221 N21 Sc2 119.58(14) . . ?
C241 N22 C230 117.82(18) . . ?
C241 N22 Sc2 128.24(15) . . ?
C230 N22 Sc2 112.15(13) . . ?
C310 N31 C321 116.9(2) . . ?
C310 N31 Sc3 123.95(16) . . ?
C321 N31 Sc3 118.54(14) . . ?
C341 N32 C330 117.2(2) . . ?
C341 N32 Sc3 122.65(15) . . ?
C330 N32 Sc3 114.86(15) . . ?
N11 C110 C112 128.1(2) . . ?
O11 C111 C116 120.7(2) . . ?
O11 C111 C112 119.2(2) . . ?
C116 C111 C112 120.1(2) . . ?
C113 C112 C111 119.3(2) . . ?
C113 C112 C110 116.6(2) . . ?
C111 C112 C110 124.1(2) . . ?
C114 C113 C112 120.8(2) . . ?
C113 C114 C115 119.4(2) . . ?
C116 C115 C114 123.0(2) . . ?
C115 C116 C111 117.4(2) . . ?
C115 C116 C117 121.4(2) . . ?
C111 C116 C117 121.1(2) . . ?
C119 C117 C116 109.8(2) . . ?
C119 C117 C118 110.1(2) . . ?
C116 C117 C118 110.4(2) . . ?
C119 C117 C120 107.5(2) . . ?
C116 C117 C120 111.7(2) . . ?
C118 C117 C120 107.2(2) . . ?
C122 C121 C126 119.8(2) . . ?
C122 C121 N11 121.1(2) . . ?
C126 C121 N11 119.0(2) . . ?
C121 C122 C123 119.4(3) . . ?
C124 C123 C122 120.8(3) . . ?
C125 C124 C123 119.5(3) . . ?
C124 C125 C126 120.4(3) . . ?
C125 C126 C121 120.2(2) . . ?
N12 C130 C132 112.37(18) . . ?
N12 C130 C147 110.88(19) . . ?
C132 C130 C147 111.33(19) . . ?
O12 C131 C132 118.5(2) . . ?
O12 C131 C136 120.7(2) . . ?
C132 C131 C136 120.8(2) . . ?
C133 C132 C131 119.5(2) . . ?
C133 C132 C130 119.0(2) . . ?
C131 C132 C130 121.3(2) . . ?
C134 C133 C132 120.6(2) . . ?
C135 C134 C133 119.7(2) . . ?
C134 C135 C136 122.5(2) . . ?
C135 C136 C131 116.9(2) . . ?
C135 C136 C137 121.8(2) . . ?
C131 C136 C137 121.2(2) . . ?
C140 C137 C139 109.4(2) . . ?
C140 C137 C136 111.2(2) . . ?
C139 C137 C136 110.0(2) . . ?
C140 C137 C138 106.4(2) . . ?
C139 C137 C138 108.3(2) . . ?
C136 C137 C138 111.4(2) . . ?
N12 C141 C142 118.4(2) . . ?
N12 C141 C146 125.1(2) . . ?
C142 C141 C146 116.5(2) . . ?
C143 C142 C141 122.0(2) . . ?
C144 C143 C142 120.6(3) . . ?
C145 C144 C143 118.5(3) . . ?
C144 C145 C146 122.1(3) . . ?
C145 C146 C141 120.2(3) . . ?
C130 C147 Si1 120.15(16) . . ?
O13 C151 C152 104.0(2) . . ?
C151 C152 C153 106.6(3) . . ?
C152 C153 C154 105.8(2) . . ?
O13 C154 C153 105.8(2) . . ?
N21 C210 C212 128.5(2) . . ?
O21 C211 C212 119.5(2) . . ?
O21 C211 C216 120.5(2) . . ?
C212 C211 C216 120.0(2) . . ?
C213 C212 C211 119.7(2) . . ?
C213 C212 C210 116.3(2) . . ?
C211 C212 C210 124.0(2) . . ?
C214 C213 C212 120.9(2) . . ?
C213 C214 C215 119.2(2) . . ?
C216 C215 C214 123.3(2) . . ?
C215 C216 C211 116.8(2) . . ?
C215 C216 C217 122.4(2) . . ?
C211 C216 C217 120.8(2) . . ?
C220 C217 C216 112.0(2) . . ?
C220 C217 C218 107.9(2) . . ?
C216 C217 C218 109.2(2) . . ?
C220 C217 C219 106.8(2) . . ?
C216 C217 C219 110.75(19) . . ?
C218 C217 C219 110.2(2) . . ?
C226 C221 C222 119.6(2) . . ?
C226 C221 N21 119.7(2) . . ?
C222 C221 N21 120.7(2) . . ?
C223 C222 C221 119.6(2) . . ?
C224 C223 C222 120.7(2) . . ?
C225 C224 C223 119.6(2) . . ?
C224 C225 C226 120.4(3) . . ?
C221 C226 C225 120.2(2) . . ?
N22 C230 C232 111.12(18) . . ?
N22 C230 C247 111.23(19) . . ?
C232 C230 C247 112.58(19) . . ?
O22 C231 C236 121.2(2) . . ?
O22 C231 C232 118.1(2) . . ?
C236 C231 C232 120.7(2) . . ?
C233 C232 C231 119.2(2) . . ?
C233 C232 C230 120.2(2) . . ?
C231 C232 C230 120.6(2) . . ?
C232 C233 C234 120.7(3) . . ?
C235 C234 C233 119.7(3) . . ?
C234 C235 C236 122.5(3) . . ?
C235 C236 C231 117.2(2) . . ?
C235 C236 C237 121.1(2) . . ?
C231 C236 C237 121.6(2) . . ?
C240 C237 C236 110.3(2) . . ?
C240 C237 C238 107.3(2) . . ?
C236 C237 C238 112.2(2) . . ?
C240 C237 C239 109.5(3) . . ?
C236 C237 C239 110.1(2) . . ?
C238 C237 C239 107.5(2) . . ?
N22 C241 C242 118.5(2) . . ?
N22 C241 C246 124.9(2) . . ?
C242 C241 C246 116.5(2) . . ?
C243 C242 C241 121.9(2) . . ?
C242 C243 C244 120.6(2) . . ?
C245 C244 C243 118.5(2) . . ?
C244 C245 C246 121.6(2) . . ?
C245 C246 C241 120.9(2) . . ?
C230 C247 Si2 119.41(18) . . ?
O23 C251 C252 104.9(2) . . ?
C251 C252 C253 102.9(2) . . ?
C252 C253 C254 102.8(2) . . ?
O23 C254 C253 104.8(2) . . ?
N31 C310 C312 128.1(2) . . ?
O31 C311 C312 119.4(2) . . ?
O31 C311 C316 120.8(2) . . ?
C312 C311 C316 119.9(2) . . ?
C313 C312 C311 119.5(2) . . ?
C313 C312 C310 116.3(2) . . ?
C311 C312 C310 124.3(2) . . ?
C314 C313 C312 120.7(3) . . ?
C313 C314 C315 119.6(3) . . ?
C314 C315 C316 123.2(3) . . ?
C315 C316 C311 117.1(2) . . ?
C315 C316 C317 121.5(2) . . ?
C311 C316 C317 121.4(2) . . ?
C319 C317 C318 109.9(2) . . ?
C319 C317 C316 110.4(2) . . ?
C318 C317 C316 109.3(2) . . ?
C319 C317 C320 107.3(2) . . ?
C318 C317 C320 107.6(2) . . ?
C316 C317 C320 112.3(2) . . ?
C322 C321 C326 119.8(2) . . ?
C322 C321 N31 121.3(2) . . ?
C326 C321 N31 118.8(2) . . ?
C321 C322 C323 119.5(3) . . ?
C324 C323 C322 120.8(3) . . ?
C325 C324 C323 119.4(3) . . ?
C324 C325 C326 120.5(3) . . ?
C321 C326 C325 120.0(3) . . ?
N32 C330 C332 111.81(19) . . ?
N32 C330 C347 111.48(18) . . ?
C332 C330 C347 111.30(19) . . ?
O32 C331 C332 118.4(2) . . ?
O32 C331 C336 121.0(2) . . ?
C332 C331 C336 120.6(2) . . ?
C333 C332 C331 119.5(2) . . ?
C333 C332 C330 119.1(2) . . ?
C331 C332 C330 121.3(2) . . ?
C334 C333 C332 120.6(3) . . ?
C333 C334 C335 119.4(3) . . ?
C334 C335 C336 122.6(2) . . ?
C335 C336 C331 117.2(2) . . ?
C335 C336 C337 121.3(2) . . ?
C331 C336 C337 121.4(2) . . ?
C336 C337 C340 110.2(2) . . ?
C336 C337 C338 112.4(2) . . ?
C340 C337 C338 107.2(2) . . ?
C336 C337 C339 109.5(2) . . ?
C340 C337 C339 109.7(3) . . ?
C338 C337 C339 107.7(2) . . ?
N32 C341 C346 125.9(2) . . ?
N32 C341 C342 117.5(2) . . ?
C346 C341 C342 116.5(2) . . ?
C343 C342 C341 120.9(3) . . ?
C342 C343 C344 121.2(3) . . ?
C345 C344 C343 118.8(3) . . ?
C344 C345 C346 121.0(3) . . ?
C345 C346 C341 121.4(3) . . ?
C330 C347 Si3 121.94(16) . . ?
C52' C351 O33 112.7(7) . . ?
C52' C351 C352 23.8(9) . . ?
O33 C351 C352 101.4(7) . . ?
O33 C354 C53' 102.4(7) . . ?
O33 C354 C353 102.4(7) . . ?
C53' C354 C353 33.9(11) . . ?
C353 C352 C351 117.6(12) . . ?
C352 C353 C354 107.6(10) . . ?
C351 C52' C53' 97.4(12) . . ?
C354 C53' C52' 111.1(11) . . ?

loop_
_geom_bond_atom_site_label_1
_geom_bond_atom_site_label_2
_geom_bond_distance
_geom_bond_site_symmetry_2
_geom_bond_publ_flag
Sc1 O11 1.9549(16) . ?
Sc1 O12 1.9631(16) . ?
Sc1 N12 2.0798(19) . ?
Sc1 O13 2.2067(17) . ?
Sc1 N11 2.2880(19) . ?
Sc2 O21 1.9573(16) . ?
Sc2 O22 1.9688(15) . ?
Sc2 N22 2.0805(19) . ?
Sc2 O23 2.1932(16) . ?
Sc2 N21 2.2888(19) . ?
Sc3 O32 1.9597(16) . ?
Sc3 O31 1.9642(16) . ?
Sc3 N32 2.089(2) . ?
Sc3 O33 2.1843(17) . ?
Sc3 N31 2.3081(19) . ?
Si1 C148 1.859(3) . ?
Si1 C150 1.862(3) . ?
Si1 C149 1.865(3) . ?
Si1 C147 1.880(2) . ?
Si2 C249 1.853(3) . ?
Si2 C248 1.866(3) . ?
Si2 C250 1.869(4) . ?
Si2 C247 1.886(3) . ?
Si3 C350 1.855(3) . ?
Si3 C349 1.866(3) . ?
Si3 C348 1.867(3) . ?
Si3 C347 1.878(2) . ?
O11 C111 1.330(3) . ?
O12 C131 1.348(3) . ?
O13 C151 1.453(3) . ?
O13 C154 1.461(3) . ?
O21 C211 1.330(3) . ?
O22 C231 1.346(3) . ?
O23 C254 1.462(3) . ?
O23 C251 1.469(3) . ?
O31 C311 1.326(3) . ?
O32 C331 1.347(3) . ?
O33 C354 1.439(3) . ?
O33 C351 1.446(4) . ?
N11 C110 1.292(3) . ?
N11 C121 1.442(3) . ?
N12 C141 1.390(3) . ?
N12 C130 1.483(3) . ?
N21 C210 1.289(3) . ?
N21 C221 1.443(3) . ?
N22 C241 1.393(3) . ?
N22 C230 1.481(3) . ?
N31 C310 1.297(3) . ?
N31 C321 1.441(3) . ?
N32 C341 1.386(3) . ?
N32 C330 1.488(3) . ?
C110 C112 1.446(3) . ?
C111 C116 1.418(3) . ?
C111 C112 1.425(3) . ?
C112 C113 1.404(3) . ?
C113 C114 1.368(3) . ?
C114 C115 1.393(3) . ?
C115 C116 1.388(3) . ?
C116 C117 1.532(3) . ?
C117 C119 1.532(4) . ?
C117 C118 1.539(4) . ?
C117 C120 1.539(4) . ?
C121 C122 1.386(3) . ?
C121 C126 1.385(4) . ?
C122 C123 1.389(4) . ?
C123 C124 1.379(4) . ?
C124 C125 1.378(4) . ?
C125 C126 1.382(4) . ?
C130 C132 1.519(3) . ?
C130 C147 1.549(3) . ?
C131 C132 1.404(3) . ?
C131 C136 1.415(3) . ?
C132 C133 1.388(3) . ?
C133 C134 1.379(4) . ?
C134 C135 1.377(4) . ?
C135 C136 1.399(4) . ?
C136 C137 1.536(4) . ?
C137 C140 1.531(4) . ?
C137 C139 1.534(4) . ?
C137 C138 1.541(4) . ?
C141 C142 1.407(3) . ?
C141 C146 1.414(3) . ?
C142 C143 1.386(3) . ?
C143 C144 1.381(4) . ?
C144 C145 1.375(4) . ?
C145 C146 1.392(4) . ?
C151 C152 1.478(4) . ?
C152 C153 1.475(5) . ?
C153 C154 1.508(4) . ?
C210 C212 1.448(3) . ?
C211 C212 1.415(3) . ?
C211 C216 1.427(3) . ?
C212 C213 1.398(3) . ?
C213 C214 1.364(3) . ?
C214 C215 1.392(3) . ?
C215 C216 1.389(3) . ?
C216 C217 1.533(3) . ?
C217 C220 1.531(3) . ?
C217 C218 1.535(3) . ?
C217 C219 1.541(3) . ?
C221 C226 1.383(3) . ?
C221 C222 1.389(3) . ?
C222 C223 1.386(3) . ?
C223 C224 1.380(4) . ?
C224 C225 1.375(4) . ?
C225 C226 1.385(4) . ?
C230 C232 1.520(3) . ?
C230 C247 1.548(3) . ?
C231 C236 1.410(3) . ?
C231 C232 1.415(3) . ?
C232 C233 1.380(3) . ?
C233 C234 1.387(4) . ?
C234 C235 1.373(4) . ?
C235 C236 1.395(4) . ?
C236 C237 1.532(4) . ?
C237 C240 1.521(4) . ?
C237 C238 1.538(4) . ?
C237 C239 1.544(4) . ?
C241 C242 1.403(3) . ?
C241 C246 1.412(3) . ?
C242 C243 1.384(3) . ?
C243 C244 1.386(4) . ?
C244 C245 1.381(4) . ?
C245 C246 1.381(3) . ?
C251 C252 1.506(3) . ?
C252 C253 1.509(4) . ?
C253 C254 1.512(4) . ?
C310 C312 1.443(3) . ?
C311 C312 1.421(3) . ?
C311 C316 1.428(3) . ?
C312 C313 1.405(3) . ?
C313 C314 1.366(4) . ?
C314 C315 1.387(4) . ?
C315 C316 1.391(3) . ?
C316 C317 1.535(4) . ?
C317 C319 1.530(4) . ?
C317 C318 1.537(4) . ?
C317 C320 1.536(4) . ?
C321 C322 1.379(4) . ?
C321 C326 1.382(4) . ?
C322 C323 1.387(4) . ?
C323 C324 1.376(5) . ?
C324 C325 1.373(4) . ?
C325 C326 1.383(4) . ?
C330 C332 1.516(3) . ?
C330 C347 1.547(3) . ?
C331 C332 1.408(3) . ?
C331 C336 1.416(3) . ?
C332 C333 1.391(3) . ?
C333 C334 1.380(4) . ?
C334 C335 1.387(4) . ?
C335 C336 1.389(4) . ?
C336 C337 1.532(4) . ?
C337 C340 1.532(4) . ?
C337 C338 1.535(4) . ?
C337 C339 1.541(4) . ?
C341 C346 1.409(4) . ?
C341 C342 1.413(3) . ?
C342 C343 1.383(4) . ?
C343 C344 1.387(5) . ?
C344 C345 1.372(5) . ?
C345 C346 1.387(4) . ?
C351 C52' 1.477(16) . ?
C351 C352 1.496(15) . ?
C354 C53' 1.457(19) . ?
C354 C353 1.594(17) . ?
C352 C353 1.16(3) . ?
C52' C53' 1.56(3) . ?

loop_
_geom_torsion_atom_site_label_1
_geom_torsion_atom_site_label_2
_geom_torsion_atom_site_label_3
_geom_torsion_atom_site_label_4
_geom_torsion
_geom_torsion_site_symmetry_1
_geom_torsion_site_symmetry_2
_geom_torsion_site_symmetry_3
_geom_torsion_site_symmetry_4
_geom_torsion_publ_flag
O12 Sc1 O11 C111 171.4(2) . . . . ?
N12 Sc1 O11 C111 -90.9(2) . . . . ?
O13 Sc1 O11 C111 79.8(2) . . . . ?
N11 Sc1 O11 C111 -1.7(2) . . . . ?
O11 Sc1 O12 C131 120.0(2) . . . . ?
N12 Sc1 O12 C131 3.9(2) . . . . ?
O13 Sc1 O12 C131 -138.9(2) . . . . ?
N11 Sc1 O12 C131 -87.9(3) . . . . ?
O11 Sc1 O13 C151 -15.10(19) . . . . ?
O12 Sc1 O13 C151 -125.93(18) . . . . ?
N12 Sc1 O13 C151 151.07(18) . . . . ?
N11 Sc1 O13 C151 65.60(18) . . . . ?
O11 Sc1 O13 C154 147.69(19) . . . . ?
O12 Sc1 O13 C154 36.86(19) . . . . ?
N12 Sc1 O13 C154 -46.1(2) . . . . ?
N11 Sc1 O13 C154 -131.6(2) . . . . ?
O22 Sc2 O21 C211 165.6(2) . . . . ?
N22 Sc2 O21 C211 68.3(2) . . . . ?
O23 Sc2 O21 C211 -103.6(2) . . . . ?
N21 Sc2 O21 C211 -19.3(2) . . . . ?
O21 Sc2 O22 C231 -102.90(19) . . . . ?
N22 Sc2 O22 C231 12.53(19) . . . . ?
O23 Sc2 O22 C231 153.04(19) . . . . ?
N21 Sc2 O22 C231 99.6(3) . . . . ?
O21 Sc2 O23 C254 -146.76(18) . . . . ?
O22 Sc2 O23 C254 -37.29(19) . . . . ?
N22 Sc2 O23 C254 44.8(2) . . . . ?
N21 Sc2 O23 C254 132.31(19) . . . . ?
O21 Sc2 O23 C251 8.83(18) . . . . ?
O22 Sc2 O23 C251 118.30(17) . . . . ?
N22 Sc2 O23 C251 -159.61(16) . . . . ?
N21 Sc2 O23 C251 -72.09(17) . . . . ?
O32 Sc3 O31 C311 179.1(2) . . . . ?
N32 Sc3 O31 C311 -83.7(3) . . . . ?
O33 Sc3 O31 C311 88.1(3) . . . . ?
N31 Sc3 O31 C311 13.5(2) . . . . ?
O31 Sc3 O32 C331 103.5(2) . . . . ?
N32 Sc3 O32 C331 -14.3(2) . . . . ?
O33 Sc3 O32 C331 -151.4(2) . . . . ?
N31 Sc3 O32 C331 -129.9(3) . . . . ?
O32 Sc3 O33 C354 51.5(3) . . . . ?
O31 Sc3 O33 C354 160.5(3) . . . . ?
N32 Sc3 O33 C354 -30.2(3) . . . . ?
N31 Sc3 O33 C354 -121.9(3) . . . . ?
O32 Sc3 O33 C351 -111.2(2) . . . . ?
O31 Sc3 O33 C351 -2.2(2) . . . . ?
N32 Sc3 O33 C351 167.2(2) . . . . ?
N31 Sc3 O33 C351 75.4(2) . . . . ?
O11 Sc1 N11 C110 -8.58(18) . . . . ?
O12 Sc1 N11 C110 -162.4(2) . . . . ?
N12 Sc1 N11 C110 106.38(19) . . . . ?
O13 Sc1 N11 C110 -111.04(19) . . . . ?
O11 Sc1 N11 C121 -176.30(17) . . . . ?
O12 Sc1 N11 C121 29.9(4) . . . . ?
N12 Sc1 N11 C121 -61.34(17) . . . . ?
O13 Sc1 N11 C121 81.24(16) . . . . ?
O11 Sc1 N12 C141 54.7(2) . . . . ?
O12 Sc1 N12 C141 166.77(19) . . . . ?
O13 Sc1 N12 C141 -110.3(2) . . . . ?
N11 Sc1 N12 C141 -28.0(2) . . . . ?
O11 Sc1 N12 C130 -155.35(13) . . . . ?
O12 Sc1 N12 C130 -43.24(15) . . . . ?
O13 Sc1 N12 C130 39.6(2) . . . . ?
N11 Sc1 N12 C130 121.95(15) . . . . ?
O21 Sc2 N21 C210 17.57(18) . . . . ?
O22 Sc2 N21 C210 176.3(3) . . . . ?
N22 Sc2 N21 C210 -96.99(18) . . . . ?
O23 Sc2 N21 C210 122.89(18) . . . . ?
O21 Sc2 N21 C221 -178.40(17) . . . . ?
O22 Sc2 N21 C221 -19.7(4) . . . . ?
N22 Sc2 N21 C221 67.04(17) . . . . ?
O23 Sc2 N21 C221 -73.08(16) . . . . ?
O21 Sc2 N22 C241 -49.3(2) . . . . ?
O22 Sc2 N22 C241 -160.44(19) . . . . ?
O23 Sc2 N22 C241 118.36(18) . . . . ?
N21 Sc2 N22 C241 32.51(19) . . . . ?
O21 Sc2 N22 C230 146.46(14) . . . . ?
O22 Sc2 N22 C230 35.36(15) . . . . ?
O23 Sc2 N22 C230 -45.84(19) . . . . ?
N21 Sc2 N22 C230 -131.69(15) . . . . ?
O32 Sc3 N31 C310 -132.6(2) . . . . ?
O31 Sc3 N31 C310 -2.63(19) . . . . ?
N32 Sc3 N31 C310 113.6(2) . . . . ?
O33 Sc3 N31 C310 -110.7(2) . . . . ?
O32 Sc3 N31 C321 37.9(3) . . . . ?
O31 Sc3 N31 C321 167.88(18) . . . . ?
N32 Sc3 N31 C321 -75.91(18) . . . . ?
O33 Sc3 N31 C321 59.81(17) . . . . ?
O32 Sc3 N32 C341 174.16(19) . . . . ?
O31 Sc3 N32 C341 63.7(2) . . . . ?
O33 Sc3 N32 C341 -104.81(19) . . . . ?
N31 Sc3 N32 C341 -22.13(19) . . . . ?
O32 Sc3 N32 C330 -32.30(15) . . . . ?
O31 Sc3 N32 C330 -142.76(14) . . . . ?
O33 Sc3 N32 C330 48.73(19) . . . . ?
N31 Sc3 N32 C330 131.41(15) . . . . ?
C121 N11 C110 C112 -178.8(2) . . . . ?
Sc1 N11 C110 C112 13.4(3) . . . . ?
Sc1 O11 C111 C116 -172.77(17) . . . . ?
Sc1 O11 C111 C112 7.7(4) . . . . ?
O11 C111 C112 C113 178.6(2) . . . . ?
C116 C111 C112 C113 -1.0(3) . . . . ?
O11 C111 C112 C110 -4.6(3) . . . . ?
C116 C111 C112 C110 175.8(2) . . . . ?
N11 C110 C112 C113 170.5(2) . . . . ?
N11 C110 C112 C111 -6.4(4) . . . . ?
C111 C112 C113 C114 0.8(4) . . . . ?
C110 C112 C113 C114 -176.2(2) . . . . ?
C112 C113 C114 C115 -0.2(4) . . . . ?
C113 C114 C115 C116 -0.2(4) . . . . ?
C114 C115 C116 C111 0.0(4) . . . . ?
C114 C115 C116 C117 -178.9(2) . . . . ?
O11 C111 C116 C115 -178.9(2) . . . . ?
C112 C111 C116 C115 0.6(3) . . . . ?
O11 C111 C116 C117 -0.1(3) . . . . ?
C112 C111 C116 C117 179.5(2) . . . . ?
C115 C116 C117 C119 117.0(3) . . . . ?
C111 C116 C117 C119 -61.8(3) . . . . ?
C115 C116 C117 C118 -121.4(3) . . . . ?
C111 C116 C117 C118 59.8(3) . . . . ?
C115 C116 C117 C120 -2.2(3) . . . . ?
C111 C116 C117 C120 179.0(2) . . . . ?
C110 N11 C121 C122 -58.7(3) . . . . ?
Sc1 N11 C121 C122 109.8(2) . . . . ?
C110 N11 C121 C126 123.9(3) . . . . ?
Sc1 N11 C121 C126 -67.6(3) . . . . ?
C126 C121 C122 C123 -0.1(4) . . . . ?
N11 C121 C122 C123 -177.5(2) . . . . ?
C121 C122 C123 C124 -0.2(4) . . . . ?
C122 C123 C124 C125 -0.2(4) . . . . ?
C123 C124 C125 C126 0.9(4) . . . . ?
C124 C125 C126 C121 -1.2(4) . . . . ?
C122 C121 C126 C125 0.8(4) . . . . ?
N11 C121 C126 C125 178.2(2) . . . . ?
C141 N12 C130 C132 -136.1(2) . . . . ?
Sc1 N12 C130 C132 71.0(2) . . . . ?
C141 N12 C130 C147 98.6(2) . . . . ?
Sc1 N12 C130 C147 -54.3(2) . . . . ?
Sc1 O12 C131 C132 14.7(3) . . . . ?
Sc1 O12 C131 C136 -165.75(17) . . . . ?
O12 C131 C132 C133 -178.6(2) . . . . ?
C136 C131 C132 C133 1.9(4) . . . . ?
O12 C131 C132 C130 6.2(3) . . . . ?
C136 C131 C132 C130 -173.3(2) . . . . ?
N12 C130 C132 C133 132.0(2) . . . . ?
C147 C130 C132 C133 -102.9(2) . . . . ?
N12 C130 C132 C131 -52.7(3) . . . . ?
C147 C130 C132 C131 72.3(3) . . . . ?
C131 C132 C133 C134 -1.5(4) . . . . ?
C130 C132 C133 C134 173.8(2) . . . . ?
C132 C133 C134 C135 0.0(4) . . . . ?
C133 C134 C135 C136 1.1(4) . . . . ?
C134 C135 C136 C131 -0.7(4) . . . . ?
C134 C135 C136 C137 179.5(3) . . . . ?
O12 C131 C136 C135 179.7(2) . . . . ?
C132 C131 C136 C135 -0.8(4) . . . . ?
O12 C131 C136 C137 -0.5(4) . . . . ?
C132 C131 C136 C137 179.0(2) . . . . ?
C135 C136 C137 C140 126.8(3) . . . . ?
C131 C136 C137 C140 -53.1(3) . . . . ?
C135 C136 C137 C139 -111.8(3) . . . . ?
C131 C136 C137 C139 68.3(3) . . . . ?
C135 C136 C137 C138 8.3(4) . . . . ?
C131 C136 C137 C138 -171.6(2) . . . . ?
C130 N12 C141 C142 165.4(2) . . . . ?
Sc1 N12 C141 C142 -46.6(3) . . . . ?
C130 N12 C141 C146 -16.7(3) . . . . ?
Sc1 N12 C141 C146 131.3(2) . . . . ?
N12 C141 C142 C143 177.2(2) . . . . ?
C146 C141 C142 C143 -0.9(4) . . . . ?
C141 C142 C143 C144 0.3(4) . . . . ?
C142 C143 C144 C145 0.0(4) . . . . ?
C143 C144 C145 C146 0.4(4) . . . . ?
C144 C145 C146 C141 -1.0(4) . . . . ?
N12 C141 C146 C145 -176.7(2) . . . . ?
C142 C141 C146 C145 1.2(3) . . . . ?
N12 C130 C147 Si1 -178.96(15) . . . . ?
C132 C130 C147 Si1 55.2(2) . . . . ?
C148 Si1 C147 C130 166.33(19) . . . . ?
C150 Si1 C147 C130 -76.5(2) . . . . ?
C149 Si1 C147 C130 49.1(2) . . . . ?
C154 O13 C151 C152 -32.6(3) . . . . ?
Sc1 O13 C151 C152 133.4(2) . . . . ?
O13 C151 C152 C153 30.4(4) . . . . ?
C151 C152 C153 C154 -16.8(4) . . . . ?
C151 O13 C154 C153 22.3(3) . . . . ?
Sc1 O13 C154 C153 -142.5(2) . . . . ?
C152 C153 C154 O13 -3.1(4) . . . . ?
C221 N21 C210 C212 -178.4(2) . . . . ?
Sc2 N21 C210 C212 -13.8(3) . . . . ?
Sc2 O21 C211 C212 12.9(3) . . . . ?
Sc2 O21 C211 C216 -166.66(17) . . . . ?
O21 C211 C212 C213 -177.7(2) . . . . ?
C216 C211 C212 C213 1.8(3) . . . . ?
O21 C211 C212 C210 3.0(3) . . . . ?
C216 C211 C212 C210 -177.5(2) . . . . ?
N21 C210 C212 C213 -179.0(2) . . . . ?
N21 C210 C212 C211 0.4(4) . . . . ?
C211 C212 C213 C214 -1.2(4) . . . . ?
C210 C212 C213 C214 178.2(2) . . . . ?
C212 C213 C214 C215 -0.2(4) . . . . ?
C213 C214 C215 C216 1.1(4) . . . . ?
C214 C215 C216 C211 -0.4(4) . . . . ?
C214 C215 C216 C217 -179.7(2) . . . . ?
O21 C211 C216 C215 178.5(2) . . . . ?
C212 C211 C216 C215 -1.0(3) . . . . ?
O21 C211 C216 C217 -2.3(3) . . . . ?
C212 C211 C216 C217 178.2(2) . . . . ?
C215 C216 C217 C220 -1.4(3) . . . . ?
C211 C216 C217 C220 179.4(2) . . . . ?
C215 C216 C217 C218 117.9(3) . . . . ?
C211 C216 C217 C218 -61.3(3) . . . . ?
C215 C216 C217 C219 -120.5(2) . . . . ?
C211 C216 C217 C219 60.3(3) . . . . ?
C210 N21 C221 C226 -121.3(3) . . . . ?
Sc2 N21 C221 C226 73.7(3) . . . . ?
C210 N21 C221 C222 59.4(3) . . . . ?
Sc2 N21 C221 C222 -105.7(2) . . . . ?
C226 C221 C222 C223 -0.1(4) . . . . ?
N21 C221 C222 C223 179.2(2) . . . . ?
C221 C222 C223 C224 0.4(4) . . . . ?
C222 C223 C224 C225 0.1(4) . . . . ?
C223 C224 C225 C226 -0.8(4) . . . . ?
C222 C221 C226 C225 -0.6(4) . . . . ?
N21 C221 C226 C225 -179.9(2) . . . . ?
C224 C225 C226 C221 1.1(4) . . . . ?
C241 N22 C230 C232 124.9(2) . . . . ?
Sc2 N22 C230 C232 -69.1(2) . . . . ?
C241 N22 C230 C247 -108.8(2) . . . . ?
Sc2 N22 C230 C247 57.2(2) . . . . ?
Sc2 O22 C231 C236 152.00(18) . . . . ?
Sc2 O22 C231 C232 -29.5(3) . . . . ?
O22 C231 C232 C233 177.5(2) . . . . ?
C236 C231 C232 C233 -4.0(4) . . . . ?
O22 C231 C232 C230 -4.4(3) . . . . ?
C236 C231 C232 C230 174.1(2) . . . . ?
N22 C230 C232 C233 -126.2(2) . . . . ?
C247 C230 C232 C233 108.3(3) . . . . ?
N22 C230 C232 C231 55.8(3) . . . . ?
C247 C230 C232 C231 -69.8(3) . . . . ?
C231 C232 C233 C234 2.4(4) . . . . ?
C230 C232 C233 C234 -175.7(3) . . . . ?
C232 C233 C234 C235 0.5(5) . . . . ?
C233 C234 C235 C236 -1.9(5) . . . . ?
C234 C235 C236 C231 0.3(5) . . . . ?
C234 C235 C236 C237 179.1(3) . . . . ?
O22 C231 C236 C235 -178.9(2) . . . . ?
C232 C231 C236 C235 2.6(4) . . . . ?
O22 C231 C236 C237 2.4(4) . . . . ?
C232 C231 C236 C237 -176.1(2) . . . . ?
C235 C236 C237 C240 -119.5(3) . . . . ?
C231 C236 C237 C240 59.2(3) . . . . ?
C235 C236 C237 C238 0.0(4) . . . . ?
C231 C236 C237 C238 178.7(3) . . . . ?
C235 C236 C237 C239 119.6(3) . . . . ?
C231 C236 C237 C239 -61.7(3) . . . . ?
C230 N22 C241 C242 -161.1(2) . . . . ?
Sc2 N22 C241 C242 35.4(3) . . . . ?
C230 N22 C241 C246 19.9(3) . . . . ?
Sc2 N22 C241 C246 -143.49(19) . . . . ?
N22 C241 C242 C243 -177.6(2) . . . . ?
C246 C241 C242 C243 1.4(3) . . . . ?
C241 C242 C243 C244 -1.7(4) . . . . ?
C242 C243 C244 C245 0.9(4) . . . . ?
C243 C244 C245 C246 0.2(4) . . . . ?
C244 C245 C246 C241 -0.4(4) . . . . ?
N22 C241 C246 C245 178.6(2) . . . . ?
C242 C241 C246 C245 -0.4(3) . . . . ?
N22 C230 C247 Si2 -172.92(15) . . . . ?
C232 C230 C247 Si2 -47.5(3) . . . . ?
C249 Si2 C247 C230 -53.0(2) . . . . ?
C248 Si2 C247 C230 69.5(2) . . . . ?
C250 Si2 C247 C230 -172.2(2) . . . . ?
C254 O23 C251 C252 -12.3(3) . . . . ?
Sc2 O23 C251 C252 -172.07(16) . . . . ?
O23 C251 C252 C253 31.9(3) . . . . ?
C251 C252 C253 C254 -39.0(3) . . . . ?
C251 O23 C254 C253 -12.2(3) . . . . ?
Sc2 O23 C254 C253 145.29(18) . . . . ?
C252 C253 C254 O23 31.7(3) . . . . ?
C321 N31 C310 C312 -176.4(2) . . . . ?
Sc3 N31 C310 C312 -5.8(4) . . . . ?
Sc3 O31 C311 C312 -13.9(4) . . . . ?
Sc3 O31 C311 C316 166.18(19) . . . . ?
O31 C311 C312 C313 -179.7(2) . . . . ?
C316 C311 C312 C313 0.2(4) . . . . ?
O31 C311 C312 C310 -0.4(4) . . . . ?
C316 C311 C312 C310 179.4(2) . . . . ?
N31 C310 C312 C313 -171.6(3) . . . . ?
N31 C310 C312 C311 9.1(4) . . . . ?
C311 C312 C313 C314 -1.3(4) . . . . ?
C310 C312 C313 C314 179.4(3) . . . . ?
C312 C313 C314 C315 1.0(4) . . . . ?
C313 C314 C315 C316 0.4(5) . . . . ?
C314 C315 C316 C311 -1.5(4) . . . . ?
C314 C315 C316 C317 179.4(3) . . . . ?
O31 C311 C316 C315 -179.0(2) . . . . ?
C312 C311 C316 C315 1.2(4) . . . . ?
O31 C311 C316 C317 0.1(4) . . . . ?
C312 C311 C316 C317 -179.7(2) . . . . ?
C315 C316 C317 C319 -119.5(3) . . . . ?
C311 C316 C317 C319 61.5(3) . . . . ?
C315 C316 C317 C318 119.5(3) . . . . ?
C311 C316 C317 C318 -59.5(3) . . . . ?
C315 C316 C317 C320 0.2(4) . . . . ?
C311 C316 C317 C320 -178.9(3) . . . . ?
C310 N31 C321 C322 47.8(3) . . . . ?
Sc3 N31 C321 C322 -123.4(2) . . . . ?
C310 N31 C321 C326 -135.2(3) . . . . ?
Sc3 N31 C321 C326 53.6(3) . . . . ?
C326 C321 C322 C323 0.6(5) . . . . ?
N31 C321 C322 C323 177.6(3) . . . . ?
C321 C322 C323 C324 -1.2(6) . . . . ?
C322 C323 C324 C325 0.9(7) . . . . ?
C323 C324 C325 C326 0.0(6) . . . . ?
C322 C321 C326 C325 0.3(4) . . . . ?
N31 C321 C326 C325 -176.8(3) . . . . ?
C324 C325 C326 C321 -0.6(5) . . . . ?
C341 N32 C330 C332 -140.4(2) . . . . ?
Sc3 N32 C330 C332 64.5(2) . . . . ?
C341 N32 C330 C347 94.3(2) . . . . ?
Sc3 N32 C330 C347 -60.8(2) . . . . ?
Sc3 O32 C331 C332 30.0(3) . . . . ?
Sc3 O32 C331 C336 -150.80(18) . . . . ?
O32 C331 C332 C333 -178.9(2) . . . . ?
C336 C331 C332 C333 1.9(4) . . . . ?
O32 C331 C332 C330 4.3(3) . . . . ?
C336 C331 C332 C330 -175.0(2) . . . . ?
N32 C330 C332 C333 130.9(2) . . . . ?
C347 C330 C332 C333 -103.7(3) . . . . ?
N32 C330 C332 C331 -52.2(3) . . . . ?
C347 C330 C332 C331 73.2(3) . . . . ?
C331 C332 C333 C334 -0.7(4) . . . . ?
C330 C332 C333 C334 176.2(2) . . . . ?
C332 C333 C334 C335 -0.6(4) . . . . ?
C333 C334 C335 C336 0.8(5) . . . . ?
C334 C335 C336 C331 0.4(4) . . . . ?
C334 C335 C336 C337 -178.2(3) . . . . ?
O32 C331 C336 C335 179.1(2) . . . . ?
C332 C331 C336 C335 -1.7(4) . . . . ?
O32 C331 C336 C337 -2.4(4) . . . . ?
C332 C331 C336 C337 176.8(2) . . . . ?
C335 C336 C337 C340 120.0(3) . . . . ?
C331 C336 C337 C340 -58.5(3) . . . . ?
C335 C336 C337 C338 0.4(4) . . . . ?
C331 C336 C337 C338 -178.1(2) . . . . ?
C335 C336 C337 C339 -119.3(3) . . . . ?
C331 C336 C337 C339 62.3(3) . . . . ?
C330 N32 C341 C346 -15.9(3) . . . . ?
Sc3 N32 C341 C346 137.1(2) . . . . ?
C330 N32 C341 C342 168.7(2) . . . . ?
Sc3 N32 C341 C342 -38.3(3) . . . . ?
N32 C341 C342 C343 170.5(2) . . . . ?
C346 C341 C342 C343 -5.4(4) . . . . ?
C341 C342 C343 C344 2.7(4) . . . . ?
C342 C343 C344 C345 1.4(5) . . . . ?
C343 C344 C345 C346 -2.6(5) . . . . ?
C344 C345 C346 C341 -0.3(4) . . . . ?
N32 C341 C346 C345 -171.3(2) . . . . ?
C342 C341 C346 C345 4.2(4) . . . . ?
N32 C330 C347 Si3 171.47(17) . . . . ?
C332 C330 C347 Si3 45.9(3) . . . . ?
C350 Si3 C347 C330 -74.3(2) . . . . ?
C349 Si3 C347 C330 48.7(2) . . . . ?
C348 Si3 C347 C330 168.9(2) . . . . ?
C354 O33 C351 C52' 7.1(12) . . . . ?
Sc3 O33 C351 C52' 173.3(11) . . . . ?
C354 O33 C351 C352 -14.8(8) . . . . ?
Sc3 O33 C351 C352 151.4(7) . . . . ?
C351 O33 C354 C53' -21.4(12) . . . . ?
Sc3 O33 C354 C53' 174.5(11) . . . . ?
C351 O33 C354 C353 13.3(11) . . . . ?
Sc3 O33 C354 C353 -150.8(11) . . . . ?
C52' C351 C352 C353 -109(4) . . . . ?
O33 C351 C352 C353 11.8(17) . . . . ?
C351 C352 C353 C354 -4(2) . . . . ?
O33 C354 C353 C352 -6.1(19) . . . . ?
C53' C354 C353 C352 87.8(19) . . . . ?
O33 C351 C52' C53' 9.6(15) . . . . ?
C352 C351 C52' C53' 75(3) . . . . ?
O33 C354 C53' C52' 28.8(18) . . . . ?
C353 C354 C53' C52' -65.0(19) . . . . ?
C351 C52' C53' C354 -23.7(18) . . . . ?
